data_4337350
loop_
_publ_author_name
'Kosi\'nska-Kl\"ahn, Magdalena'
'John, Lukasz'
'Dr\;ag-Jarz\;abek, Anna'
'Utko, J\'ozef'
'Petrus, Rafa\/l'
'Jerzykiewicz, Lucjan B.'
'Sobota, Piotr'

_publ_section_title
;
 Transformation of Barium-Titanium Chloro-Alkoxide Compound to BaTiO3
 Nanoparticles by BaCl2 Elimination.
;
_journal_issue 3
_journal_name_full 'Inorganic chemistry'
_journal_page_first 1630
_journal_page_last 1636
_journal_paper_doi 10.1021/ic402987n
_journal_volume 53
_journal_year 2014
_chemical_formula_moiety 'C116 H146 Ba4 O33 Ti2, 4(C7 H8)'
_chemical_formula_sum 'C144 H178 Ba4 O33 Ti2'
_chemical_formula_weight 3081.93
_chemical_name_systematic
; 
 ? 
;
_space_group_IT_number 2
_symmetry_cell_setting triclinic
_symmetry_space_group_name_Hall '-P 1'
_symmetry_space_group_name_H-M 'P -1'
_atom_sites_solution_hydrogens geom
_atom_sites_solution_primary direct
_atom_sites_solution_secondary difmap
_audit_creation_method SHELXL-97
_cell_angle_alpha 107.01(2)
_cell_angle_beta 106.43(3)
_cell_angle_gamma 103.81(2)
_cell_formula_units_Z 1
_cell_length_a 13.381(3)
_cell_length_b 15.794(3)
_cell_length_c 18.948(4)
_cell_measurement_reflns_used 16066
_cell_measurement_temperature 80(2)
_cell_measurement_theta_max 28.8269
_cell_measurement_theta_min 2.7837
_cell_volume 3440.0(17)
_computing_cell_refinement 'CrysAlis PRO (Agilent, 2011)'
_computing_data_collection 'CrysAlis PRO (Agilent, 2011)'
_computing_data_reduction 'CrysAlis PRO (Agilent, 2011)'
_computing_molecular_graphics 'DIAMOND  (Brandenburg, 2007)'
_computing_publication_material 'SHELXL97 (Sheldrick, 2008)'
_computing_structure_refinement 'SHELXL97 (Sheldrick, 2008)'
_computing_structure_solution 'SHELXS97 (Sheldrick, 2008)'
_diffrn_ambient_temperature 80(2)
_diffrn_measured_fraction_theta_full 0.995
_diffrn_measured_fraction_theta_max 0.974
_diffrn_measurement_device_type 'Xcalibur, Ruby'
_diffrn_measurement_method '\w scans'
_diffrn_radiation_monochromator graphite
_diffrn_radiation_source 'fine-focus sealed tube'
_diffrn_radiation_type MoK\a
_diffrn_radiation_wavelength 0.71073
_diffrn_reflns_av_R_equivalents 0.0219
_diffrn_reflns_av_sigmaI/netI 0.0358
_diffrn_reflns_limit_h_max 17
_diffrn_reflns_limit_h_min -17
_diffrn_reflns_limit_k_max 20
_diffrn_reflns_limit_k_min -15
_diffrn_reflns_limit_l_max 17
_diffrn_reflns_limit_l_min -24
_diffrn_reflns_number 26493
_diffrn_reflns_theta_full 26.00
_diffrn_reflns_theta_max 27.00
_diffrn_reflns_theta_min 2.78
_exptl_absorpt_coefficient_mu 1.313
_exptl_absorpt_correction_T_max 0.936
_exptl_absorpt_correction_T_min 0.739
_exptl_absorpt_correction_type analytical
_exptl_absorpt_process_details
;
CrysAlisPro, Agilent Technologies,
Version 1.171.36.28 (release 01-02-2013 CrysAlis171 .NET)
(compiled Feb  1 2013,16:14:44)
Analytical numeric absorption correction using a multifaceted crystal
model based on expressions derived by R.C. Clark & J.S. Reid.
(Clark, R. C. & Reid, J. S. (1995). Acta Cryst. A51, 887-897)
;
_exptl_crystal_colour colourless
_exptl_crystal_density_diffrn 1.488
_exptl_crystal_density_method 'not measured'
_exptl_crystal_description plate
_exptl_crystal_F_000 1574
_exptl_crystal_size_max 0.4272
_exptl_crystal_size_mid 0.1974
_exptl_crystal_size_min 0.0627
_refine_diff_density_max 0.439
_refine_diff_density_min -0.407
_refine_diff_density_rms 0.071
_refine_ls_extinction_method none
_refine_ls_goodness_of_fit_ref 1.022
_refine_ls_hydrogen_treatment constr
_refine_ls_matrix_type full
_refine_ls_number_parameters 1036
_refine_ls_number_reflns 14640
_refine_ls_number_restraints 0
_refine_ls_restrained_S_all 1.022
_refine_ls_R_factor_all 0.0322
_refine_ls_R_factor_gt 0.0244
_refine_ls_shift/su_max 0.003
_refine_ls_shift/su_mean 0.000
_refine_ls_structure_factor_coef Fsqd
_refine_ls_weighting_details 'calc w=1/[\s^2^(Fo^2^)+(0.0154P)^2^+2.4755P] where P=(Fo^2^+2Fc^2^)/3'
_refine_ls_weighting_scheme calc
_refine_ls_wR_factor_gt 0.0512
_refine_ls_wR_factor_ref 0.0544
_reflns_number_gt 12713
_reflns_number_total 14640
_reflns_threshold_expression >2sigma(I)
_cod_data_source_file ic402987n_si_002.cif
_cod_data_source_block mkos105abs
_cod_database_code 4337350

loop_
_symmetry_equiv_pos_as_xyz
'x, y, z'
'-x, -y, -z'

loop_
_atom_site_label
_atom_site_type_symbol
_atom_site_fract_x
_atom_site_fract_y
_atom_site_fract_z
_atom_site_U_iso_or_equiv
_atom_site_adp_type
_atom_site_occupancy
_atom_site_symmetry_multiplicity
_atom_site_calc_flag
_atom_site_refinement_flags
_atom_site_disorder_assembly
_atom_site_disorder_group
Ba1 Ba 0.565894(10) 0.450056(8) 0.355115(7) 0.01072(3) Uani 1 1 d . A .
Ba2 Ba 0.596633(10) 0.707001(8) 0.526699(7) 0.01238(3) Uani 1 1 d . . .
Ti1 Ti 0.64350(3) 0.50924(3) 0.56806(2) 0.01125(8) Uani 1 1 d . . .
O1 O 0.5000 0.5000 0.5000 0.0126(4) Uani 1 2 d S . .
O2 O 0.70782(12) 0.57836(10) 0.51080(9) 0.0150(3) Uani 1 1 d . A .
O3A O 0.7955(2) 0.48256(18) 0.40611(15) 0.0186(6) Uani 0.628(3) 1 d P A 1
C2A C 0.8645(3) 0.5398(2) 0.4873(2) 0.0175(8) Uani 0.628(3) 1 d P A 1
H2A H 0.9414 0.5689 0.4918 0.021 Uiso 0.628(3) 1 calc PR A 1
H2B H 0.8662 0.5000 0.5192 0.021 Uiso 0.628(3) 1 calc PR A 1
C3A C 0.8483(16) 0.4265(12) 0.3677(10) 0.028(3) Uani 0.628(3) 1 d P A 1
H3A H 0.9190 0.4677 0.3717 0.042 Uiso 0.628(3) 1 calc PR A 1
H3B H 0.7998 0.3905 0.3113 0.042 Uiso 0.628(3) 1 calc PR A 1
H3C H 0.8623 0.3828 0.3935 0.042 Uiso 0.628(3) 1 calc PR A 1
O3B O 0.8352(4) 0.7808(3) 0.6032(3) 0.0207(11) Uani 0.372(3) 1 d P A 2
C2B C 0.8928(5) 0.7162(4) 0.5964(4) 0.0201(14) Uani 0.372(3) 1 d P A 2
H2C H 0.9115 0.7029 0.6456 0.024 Uiso 0.372(3) 1 calc PR A 2
H2D H 0.9633 0.7450 0.5913 0.024 Uiso 0.372(3) 1 calc PR A 2
C3B C 0.901(2) 0.8686(15) 0.6689(10) 0.033(4) Uani 0.372(3) 1 d P A 2
H3D H 0.9211 0.8576 0.7185 0.050 Uiso 0.372(3) 1 calc PR A 2
H3E H 0.8579 0.9110 0.6718 0.050 Uiso 0.372(3) 1 calc PR A 2
H3F H 0.9685 0.8976 0.6615 0.050 Uiso 0.372(3) 1 calc PR A 2
O4 O 0.68668(17) 0.75444(12) 0.42773(12) 0.0349(5) Uani 1 1 d . A .
O5 O 0.66565(14) 0.61201(11) 0.34838(10) 0.0266(4) Uani 1 1 d . A .
O6 O 0.43950(12) 0.56277(10) 0.38351(8) 0.0134(3) Uani 1 1 d . . .
O7A O 0.40792(19) 0.46037(16) 0.22012(14) 0.0161(6) Uani 0.643(3) 1 d P A 1
C25A C 0.3385(3) 0.5129(2) 0.2390(2) 0.0160(7) Uani 0.643(3) 1 d P A 1
H25A H 0.2703 0.4702 0.2381 0.019 Uiso 0.643(3) 1 calc PR A 1
H25B H 0.3161 0.5395 0.1982 0.019 Uiso 0.643(3) 1 calc PR A 1
C26A C 0.3575(12) 0.3954(10) 0.1389(10) 0.018(2) Uani 0.643(3) 1 d P A 1
H26A H 0.2868 0.3497 0.1303 0.027 Uiso 0.643(3) 1 calc PR A 1
H26B H 0.4072 0.3618 0.1267 0.027 Uiso 0.643(3) 1 calc PR A 1
H26C H 0.3438 0.4299 0.1040 0.027 Uiso 0.643(3) 1 calc PR A 1
O7B O 0.4443(4) 0.7535(3) 0.4152(3) 0.0224(12) Uani 0.357(3) 1 d P A 2
C25B C 0.3581(5) 0.6766(4) 0.3477(4) 0.0190(14) Uani 0.357(3) 1 d P A 2
H25C H 0.3346 0.6974 0.3033 0.023 Uiso 0.357(3) 1 calc PR A 2
H25D H 0.2930 0.6552 0.3614 0.023 Uiso 0.357(3) 1 calc PR A 2
C26B C 0.414(2) 0.8368(18) 0.4293(17) 0.030(5) Uani 0.357(3) 1 d P A 2
H26D H 0.3969 0.8502 0.3808 0.046 Uiso 0.357(3) 1 calc PR A 2
H26E H 0.4769 0.8906 0.4728 0.046 Uiso 0.357(3) 1 calc PR A 2
H26F H 0.3493 0.8265 0.4440 0.046 Uiso 0.357(3) 1 calc PR A 2
O8 O 0.59591(13) 0.35100(10) 0.21919(9) 0.0194(3) Uani 1 1 d . A .
O9 O 0.51198(15) 0.25653(11) 0.26676(10) 0.0297(4) Uani 1 1 d . A .
O10 O 0.35446(12) 0.37031(10) 0.35830(8) 0.0125(3) Uani 1 1 d . . .
O11A O 0.8018(2) 0.79086(16) 0.64960(15) 0.0181(6) Uani 0.639(3) 1 d P A 1
C48A C 0.8295(3) 0.7532(2) 0.7094(2) 0.0170(8) Uani 0.639(3) 1 d P . 1
H48A H 0.8771 0.8057 0.7614 0.020 Uiso 0.639(3) 1 calc PR A 1
H48B H 0.8724 0.7120 0.6960 0.020 Uiso 0.639(3) 1 calc PR A 1
C49A C 0.8972(11) 0.8489(7) 0.6454(5) 0.025(2) Uani 0.639(3) 1 d P A 1
H49A H 0.9351 0.9062 0.6944 0.037 Uiso 0.639(3) 1 calc PR A 1
H49B H 0.8745 0.8664 0.5994 0.037 Uiso 0.639(3) 1 calc PR A 1
H49C H 0.9480 0.8141 0.6396 0.037 Uiso 0.639(3) 1 calc PR A 1
O11B O 0.3712(4) 0.3660(3) 0.2093(3) 0.0208(11) Uani 0.361(3) 1 d P A 2
C48B C 0.2649(5) 0.3402(5) 0.2134(4) 0.0200(14) Uani 0.361(3) 1 d P A 2
H48C H 0.2099 0.2898 0.1623 0.024 Uiso 0.361(3) 1 calc PR A 2
H48D H 0.2404 0.3954 0.2239 0.024 Uiso 0.361(3) 1 calc PR A 2
C49B C 0.371(2) 0.384(2) 0.1407(18) 0.023(5) Uani 0.361(3) 1 d P A 2
H49D H 0.3205 0.3283 0.0929 0.034 Uiso 0.361(3) 1 calc PR A 2
H49E H 0.4466 0.3993 0.1407 0.034 Uiso 0.361(3) 1 calc PR A 2
H49F H 0.3464 0.4379 0.1409 0.034 Uiso 0.361(3) 1 calc PR A 2
O12 O 0.61618(12) 0.38580(10) 0.48206(9) 0.0165(3) Uani 1 1 d . . .
O13A O 0.5643(2) 0.22019(17) 0.52100(15) 0.0162(6) Uani 0.626(3) 1 d P . 1
C51A C 0.6750(3) 0.2676(2) 0.5296(2) 0.0166(8) Uani 0.626(3) 1 d P A 1
H51A H 0.7108 0.2202 0.5165 0.020 Uiso 0.626(3) 1 calc PR . 1
H51B H 0.7183 0.3112 0.5859 0.020 Uiso 0.626(3) 1 calc PR . 1
C52A C 0.5614(11) 0.1621(11) 0.5643(10) 0.021(2) Uani 0.626(3) 1 d P . 1
H52A H 0.5891 0.1119 0.5435 0.032 Uiso 0.626(3) 1 calc PR . 1
H52B H 0.4847 0.1337 0.5590 0.032 Uiso 0.626(3) 1 calc PR . 1
H52C H 0.6084 0.1998 0.6207 0.032 Uiso 0.626(3) 1 calc PR . 1
O13B O 0.7579(3) 0.4053(3) 0.3895(3) 0.0189(11) Uani 0.374(3) 1 d P A 2
C51B C 0.7940(5) 0.3821(4) 0.4572(4) 0.0161(13) Uani 0.374(3) 1 d P A 2
H51C H 0.8430 0.4404 0.5047 0.019 Uiso 0.374(3) 1 calc PR . 2
H51D H 0.8371 0.3399 0.4481 0.019 Uiso 0.374(3) 1 calc PR . 2
C52B C 0.846(2) 0.443(2) 0.3656(17) 0.021(3) Uani 0.374(3) 1 d P A 2
H52D H 0.8978 0.5035 0.4077 0.031 Uiso 0.374(3) 1 calc PR . 2
H52E H 0.8140 0.4521 0.3163 0.031 Uiso 0.374(3) 1 calc PR . 2
H52F H 0.8852 0.3983 0.3564 0.031 Uiso 0.374(3) 1 calc PR . 2
O14 O 0.58268(18) 0.83125(12) 0.65956(11) 0.0375(5) Uani 1 1 d . A .
H14' H 0.5558 0.8140 0.6903 0.056 Uiso 1 1 calc R . .
O15 O 0.67409(14) 0.91972(11) 0.57683(10) 0.0239(4) Uani 1 1 d . A .
O16 O 0.78051(12) 0.51819(10) 0.63388(9) 0.0155(3) Uani 1 1 d . A .
O17 O 1.04197(14) 0.52827(12) 0.76407(11) 0.0288(4) Uani 1 1 d . A .
C1 C 0.81979(18) 0.61845(16) 0.52054(14) 0.0191(5) Uani 1 1 d . . .
H1A H 0.8660 0.6556 0.5779 0.023 Uiso 0.628(3) 1 calc PR A 1
H1B H 0.8249 0.6618 0.4920 0.023 Uiso 0.628(3) 1 calc PR A 1
H1C H 0.8203 0.6294 0.4718 0.023 Uiso 0.372(3) 1 calc PR A 2
H1D H 0.8566 0.5717 0.5248 0.023 Uiso 0.372(3) 1 calc PR A 2
C4 C 0.69575(18) 0.69882(16) 0.36992(14) 0.0175(5) Uani 1 1 d . . .
C5 C 0.75930(18) 0.74488(14) 0.32468(13) 0.0146(4) Uani 1 1 d . A .
C6 C 0.72947(18) 0.83059(15) 0.31645(13) 0.0166(5) Uani 1 1 d . . .
C7 C 0.6252(2) 0.83542(17) 0.31080(16) 0.0276(6) Uani 1 1 d . A .
H7 H 0.5732 0.7870 0.3158 0.033 Uiso 1 1 calc R . .
C8 C 0.5957(2) 0.90996(18) 0.29796(17) 0.0312(6) Uani 1 1 d . . .
H8 H 0.5241 0.9120 0.2943 0.037 Uiso 1 1 calc R A .
C9 C 0.6700(2) 0.98081(17) 0.29058(14) 0.0256(6) Uani 1 1 d . A .
H9 H 0.6506 1.0325 0.2831 0.031 Uiso 1 1 calc R . .
C10 C 0.7725(2) 0.97621(16) 0.29408(14) 0.0238(5) Uani 1 1 d . . .
H10 H 0.8236 1.0242 0.2881 0.029 Uiso 1 1 calc R A .
C11 C 0.8017(2) 0.90126(16) 0.30643(13) 0.0193(5) Uani 1 1 d . A .
H11 H 0.8724 0.8984 0.3080 0.023 Uiso 1 1 calc R . .
C12 C 0.73217(18) 0.67764(15) 0.23891(13) 0.0160(4) Uani 1 1 d . . .
C13 C 0.62730(19) 0.60888(16) 0.19186(14) 0.0214(5) Uani 1 1 d . A .
H13 H 0.5723 0.5996 0.2142 0.026 Uiso 1 1 calc R . .
C14 C 0.6020(2) 0.55375(17) 0.11289(15) 0.0277(6) Uani 1 1 d . . .
H14 H 0.5304 0.5065 0.0821 0.033 Uiso 1 1 calc R A .
C15 C 0.6795(2) 0.56663(17) 0.07861(15) 0.0266(5) Uani 1 1 d . A .
H15 H 0.6616 0.5288 0.0244 0.032 Uiso 1 1 calc R . .
C16 C 0.7830(2) 0.63482(18) 0.12362(16) 0.0296(6) Uani 1 1 d . . .
H16 H 0.8370 0.6444 0.1005 0.036 Uiso 1 1 calc R A .
C17 C 0.8090(2) 0.68995(17) 0.20333(15) 0.0259(5) Uani 1 1 d . A .
H17 H 0.8808 0.7369 0.2338 0.031 Uiso 1 1 calc R . .
C18 C 0.88020(18) 0.77119(15) 0.38026(14) 0.0168(5) Uani 1 1 d . . .
C19 C 0.9358(2) 0.85741(16) 0.44558(14) 0.0220(5) Uani 1 1 d . A .
H19 H 0.9014 0.9037 0.4521 0.026 Uiso 1 1 calc R . .
C20 C 1.0396(2) 0.87708(17) 0.50098(16) 0.0305(6) Uani 1 1 d . . .
H20 H 1.0759 0.9366 0.5446 0.037 Uiso 1 1 calc R A .
C21 C 1.0908(2) 0.81073(19) 0.49331(18) 0.0373(7) Uani 1 1 d . A .
H21 H 1.1624 0.8240 0.5311 0.045 Uiso 1 1 calc R . .
C22 C 1.0360(2) 0.72427(19) 0.42954(18) 0.0360(7) Uani 1 1 d . . .
H22 H 1.0706 0.6780 0.4238 0.043 Uiso 1 1 calc R A .
C23 C 0.9320(2) 0.70416(17) 0.37409(16) 0.0275(6) Uani 1 1 d . A .
H23 H 0.8954 0.6440 0.3313 0.033 Uiso 1 1 calc R . .
C24 C 0.40037(18) 0.59315(15) 0.32134(13) 0.0157(4) Uani 1 1 d . . .
H24A H 0.4645 0.6386 0.3200 0.019 Uiso 0.643(3) 1 calc PR A 1
H24B H 0.3500 0.6270 0.3332 0.019 Uiso 0.643(3) 1 calc PR A 1
H24C H 0.3389 0.5394 0.2756 0.019 Uiso 0.357(3) 1 calc PR A 2
H24D H 0.4612 0.6134 0.3032 0.019 Uiso 0.357(3) 1 calc PR A 2
C27 C 0.54536(18) 0.27086(15) 0.21391(13) 0.0158(4) Uani 1 1 d . . .
C28 C 0.52797(17) 0.18261(14) 0.13986(13) 0.0128(4) Uani 1 1 d . A .
C29 C 0.44538(17) 0.09355(15) 0.13588(12) 0.0136(4) Uani 1 1 d . . .
C30 C 0.33937(19) 0.09162(16) 0.13331(14) 0.0193(5) Uani 1 1 d . A .
H30 H 0.3211 0.1471 0.1381 0.023 Uiso 1 1 calc R . .
C31 C 0.2608(2) 0.01012(18) 0.12392(15) 0.0274(6) Uani 1 1 d . . .
H31 H 0.1891 0.0100 0.1222 0.033 Uiso 1 1 calc R A .
C32 C 0.2858(2) -0.07149(17) 0.11698(15) 0.0273(6) Uani 1 1 d . A .
H32 H 0.2314 -0.1276 0.1101 0.033 Uiso 1 1 calc R . .
C33 C 0.3900(2) -0.07050(16) 0.12015(14) 0.0226(5) Uani 1 1 d . . .
H33 H 0.4080 -0.1259 0.1161 0.027 Uiso 1 1 calc R A .
C34 C 0.46907(19) 0.01118(15) 0.12929(13) 0.0166(5) Uani 1 1 d . A .
H34 H 0.5406 0.0108 0.1311 0.020 Uiso 1 1 calc R . .
C35 C 0.48636(18) 0.19737(15) 0.06098(13) 0.0139(4) Uani 1 1 d . . .
C36 C 0.5410(2) 0.27869(16) 0.05241(14) 0.0204(5) Uani 1 1 d . A .
H36 H 0.6038 0.3268 0.0961 0.024 Uiso 1 1 calc R . .
C37 C 0.5044(2) 0.28995(17) -0.01945(15) 0.0258(5) Uani 1 1 d . . .
H37 H 0.5415 0.3464 -0.0238 0.031 Uiso 1 1 calc R A .
C38 C 0.4147(2) 0.22034(18) -0.08477(15) 0.0265(6) Uani 1 1 d . A .
H38 H 0.3900 0.2288 -0.1336 0.032 Uiso 1 1 calc R . .
C39 C 0.3619(2) 0.13867(18) -0.07800(14) 0.0251(5) Uani 1 1 d . . .
H39 H 0.3012 0.0897 -0.1227 0.030 Uiso 1 1 calc R A .
C40 C 0.39718(19) 0.12759(16) -0.00581(14) 0.0191(5) Uani 1 1 d . A .
H40 H 0.3595 0.0710 -0.0020 0.023 Uiso 1 1 calc R . .
C41 C 0.64388(17) 0.17406(14) 0.15472(13) 0.0142(4) Uani 1 1 d . . .
C42 C 0.71573(19) 0.19404(16) 0.23187(14) 0.0196(5) Uani 1 1 d . A .
H42 H 0.6936 0.2144 0.2755 0.024 Uiso 1 1 calc R . .
C43 C 0.81891(19) 0.18439(17) 0.24532(16) 0.0256(6) Uani 1 1 d . . .
H43 H 0.8674 0.1992 0.2982 0.031 Uiso 1 1 calc R A .
C44 C 0.8520(2) 0.15351(17) 0.18261(17) 0.0276(6) Uani 1 1 d . A .
H44 H 0.9230 0.1471 0.1922 0.033 Uiso 1 1 calc R . .
C45 C 0.7811(2) 0.13192(17) 0.10565(16) 0.0256(5) Uani 1 1 d . . .
H45 H 0.8029 0.1099 0.0621 0.031 Uiso 1 1 calc R A .
C46 C 0.67762(18) 0.14243(15) 0.09199(14) 0.0182(5) Uani 1 1 d . A .
H46 H 0.6295 0.1278 0.0390 0.022 Uiso 1 1 calc R . .
C47 C 0.27357(18) 0.30329(15) 0.28396(13) 0.0175(5) Uani 1 1 d . . .
H47A H 0.3068 0.2593 0.2589 0.021 Uiso 0.639(3) 1 calc PR A 1
H47B H 0.2518 0.3366 0.2485 0.021 Uiso 0.639(3) 1 calc PR A 1
H47C H 0.2002 0.2868 0.2887 0.021 Uiso 0.361(3) 1 calc PR A 2
H47D H 0.2921 0.2450 0.2704 0.021 Uiso 0.361(3) 1 calc PR A 2
C50 C 0.6798(2) 0.32641(18) 0.47370(15) 0.0264(6) Uani 1 1 d . . .
H50A H 0.7580 0.3653 0.4882 0.032 Uiso 0.626(3) 1 calc PR A 1
H50B H 0.6508 0.2821 0.4173 0.032 Uiso 0.626(3) 1 calc PR . 1
H50C H 0.6340 0.2653 0.4283 0.032 Uiso 0.374(3) 1 calc PR . 2
H50D H 0.7047 0.3137 0.5227 0.032 Uiso 0.374(3) 1 calc PR . 2
C53 C 0.5793(2) 0.92103(17) 0.66598(15) 0.0254(5) Uani 1 1 d . . .
H53A H 0.5831 0.9562 0.7199 0.030 Uiso 1 1 calc R A .
H53B H 0.5085 0.9147 0.6264 0.030 Uiso 1 1 calc R . .
C54 C 0.6746(2) 0.97392(17) 0.65172(16) 0.0278(6) Uani 1 1 d . A .
H54A H 0.6688 1.0353 0.6519 0.033 Uiso 1 1 calc R . .
H54B H 0.7454 0.9867 0.6949 0.033 Uiso 1 1 calc R . .
C55 C 0.7477(2) 0.97393(19) 0.55125(18) 0.0346(6) Uani 1 1 d . . .
H55A H 0.7225 1.0249 0.5428 0.052 Uiso 1 1 calc R A .
H55B H 0.7477 0.9329 0.5012 0.052 Uiso 1 1 calc R . .
H55C H 0.8231 1.0011 0.5922 0.052 Uiso 1 1 calc R . .
C56A C 0.8615(5) 0.4868(4) 0.6710(3) 0.0152(10) Uani 0.643(3) 1 d P A 1
H56A H 0.8863 0.4518 0.6308 0.018 Uiso 0.643(3) 1 calc PR A 1
H56B H 0.8286 0.4427 0.6929 0.018 Uiso 0.643(3) 1 calc PR A 1
C56B C 0.8811(12) 0.5037(10) 0.6662(10) 0.045(5) Uiso 0.357(3) 1 d P A 2
H56C H 0.8612 0.4418 0.6712 0.054 Uiso 0.357(3) 1 calc PR A 2
H56D H 0.9157 0.4975 0.6260 0.054 Uiso 0.357(3) 1 calc PR A 2
C57 C 0.9626(2) 0.56874(17) 0.73860(15) 0.0246(5) Uani 1 1 d . . .
H57A H 0.9927 0.6169 0.7190 0.030 Uiso 1 1 calc R A 1
H57B H 0.9417 0.5992 0.7830 0.030 Uiso 1 1 calc R A 1
C58 C 1.1401(2) 0.5939(2) 0.83007(16) 0.0337(6) Uani 1 1 d . . .
H58A H 1.1739 0.6458 0.8163 0.051 Uiso 1 1 calc R A .
H58B H 1.1928 0.5619 0.8431 0.051 Uiso 1 1 calc R . .
H58C H 1.1210 0.6191 0.8762 0.051 Uiso 1 1 calc R . .
C59A C 0.9490(3) 0.8526(3) 0.07479(18) 0.0295(11) Uani 0.607(5) 1 d PG B 1
C60A C 0.9901(4) 0.7791(3) 0.0598(2) 0.0408(17) Uani 0.607(5) 1 d PG B 1
H60A H 1.0126 0.7548 0.0996 0.049 Uiso 0.607(5) 1 calc PR B 1
C61A C 0.9984(4) 0.7411(3) -0.0135(2) 0.038(2) Uani 0.607(5) 1 d PG B 1
H61A H 1.0265 0.6908 -0.0238 0.046 Uiso 0.607(5) 1 calc PR B 1
C62A C 0.9655(3) 0.7765(3) -0.07179(19) 0.0404(13) Uani 0.607(5) 1 d PG B 1
H62A H 0.9712 0.7505 -0.1219 0.049 Uiso 0.607(5) 1 calc PR B 1
C63A C 0.9243(4) 0.8500(3) -0.0568(2) 0.0456(14) Uani 0.607(5) 1 d PG B 1
H63A H 0.9019 0.8743 -0.0966 0.055 Uiso 0.607(5) 1 calc PR B 1
C64A C 0.9161(4) 0.8880(3) 0.0165(2) 0.0458(19) Uani 0.607(5) 1 d PG B 1
H64A H 0.8880 0.9383 0.0268 0.055 Uiso 0.607(5) 1 calc PR B 1
C65A C 0.9420(6) 0.8949(5) 0.1548(4) 0.0459(17) Uani 0.607(5) 1 d P B 1
H65A H 0.8927 0.8461 0.1640 0.069 Uiso 0.607(5) 1 calc PR B 1
H65B H 0.9124 0.9462 0.1557 0.069 Uiso 0.607(5) 1 calc PR B 1
H65C H 1.0164 0.9201 0.1969 0.069 Uiso 0.607(5) 1 calc PR B 1
C59B C 0.9858(5) 0.8041(4) 0.0236(4) 0.049(2) Uani 0.393(5) 1 d PG B 2
C60B C 1.0047(7) 0.8096(5) 0.1011(5) 0.072(4) Uani 0.393(5) 1 d PG B 2
H60B H 1.0330 0.7665 0.1186 0.087 Uiso 0.393(5) 1 calc PR B 2
C61B C 0.9821(8) 0.8782(6) 0.1529(4) 0.079(5) Uani 0.393(5) 1 d PG B 2
H61B H 0.9951 0.8820 0.2059 0.094 Uiso 0.393(5) 1 calc PR B 2
C62B C 0.9407(6) 0.9413(5) 0.1273(5) 0.068(3) Uani 0.393(5) 1 d PG B 2
H62B H 0.9253 0.9882 0.1627 0.081 Uiso 0.393(5) 1 calc PR B 2
C63B C 0.9217(6) 0.9358(5) 0.0498(6) 0.077(4) Uani 0.393(5) 1 d PG B 2
H63B H 0.8934 0.9789 0.0323 0.093 Uiso 0.393(5) 1 calc PR B 2
C64B C 0.9443(6) 0.8672(6) -0.0021(4) 0.077(5) Uani 0.393(5) 1 d PG B 2
H64B H 0.9314 0.8634 -0.0550 0.092 Uiso 0.393(5) 1 calc PR B 2
C65B C 1.0073(15) 0.7295(11) -0.0349(10) 0.074(4) Uani 0.393(5) 1 d P B 2
H65D H 1.0713 0.7162 -0.0064 0.110 Uiso 0.393(5) 1 calc PR B 2
H65E H 1.0229 0.7523 -0.0749 0.110 Uiso 0.393(5) 1 calc PR B 2
H65F H 0.9415 0.6715 -0.0615 0.110 Uiso 0.393(5) 1 calc PR B 2
C66A C 0.8398(3) 0.3255(2) 0.80885(18) 0.0331(11) Uani 0.662(4) 1 d PG C 1
C67A C 0.9049(2) 0.4144(2) 0.8680(2) 0.0372(16) Uani 0.662(4) 1 d PG C 1
H67A H 0.9722 0.4492 0.8664 0.045 Uiso 0.662(4) 1 calc PR C 1
C68A C 0.8717(3) 0.4525(2) 0.92959(19) 0.0503(14) Uani 0.662(4) 1 d PG C 1
H68A H 0.9162 0.5133 0.9700 0.060 Uiso 0.662(4) 1 calc PR C 1
C69A C 0.7733(3) 0.4016(3) 0.93200(19) 0.0497(16) Uani 0.662(4) 1 d PG C 1
H69A H 0.7505 0.4276 0.9741 0.060 Uiso 0.662(4) 1 calc PR C 1
C70A C 0.7081(3) 0.3126(2) 0.8728(2) 0.0471(14) Uani 0.662(4) 1 d PG C 1
H70A H 0.6409 0.2778 0.8745 0.056 Uiso 0.662(4) 1 calc PR C 1
C71A C 0.7414(2) 0.27455(18) 0.81125(18) 0.0384(13) Uani 0.662(4) 1 d PG C 1
H71A H 0.6969 0.2137 0.7708 0.046 Uiso 0.662(4) 1 calc PR C 1
C72A C 0.8781(4) 0.2827(4) 0.7441(3) 0.0393(12) Uani 0.662(4) 1 d P C 1
H72A H 0.9400 0.3314 0.7449 0.059 Uiso 0.662(4) 1 calc PR C 1
H72B H 0.8164 0.2571 0.6922 0.059 Uiso 0.662(4) 1 calc PR C 1
H72C H 0.9028 0.2318 0.7531 0.059 Uiso 0.662(4) 1 calc PR C 1
C66B C 0.8268(5) 0.3812(4) 0.8786(3) 0.032(2) Uani 0.338(4) 1 d PG C 2
C67B C 0.7613(4) 0.2864(4) 0.8497(3) 0.029(2) Uani 0.338(4) 1 d PG C 2
H67B H 0.7072 0.2672 0.8707 0.034 Uiso 0.338(4) 1 calc PR C 2
C68B C 0.7750(5) 0.2196(3) 0.7902(3) 0.045(3) Uani 0.338(4) 1 d PG C 2
H68B H 0.7302 0.1549 0.7704 0.054 Uiso 0.338(4) 1 calc PR C 2
C69B C 0.8541(6) 0.2477(4) 0.7594(3) 0.042(3) Uani 0.338(4) 1 d PG C 2
H69B H 0.8635 0.2021 0.7187 0.050 Uiso 0.338(4) 1 calc PR C 2
C70B C 0.9196(5) 0.3425(4) 0.7883(4) 0.0269(19) Uani 0.338(4) 1 d PG C 2
H70B H 0.9737 0.3616 0.7673 0.032 Uiso 0.338(4) 1 calc PR C 2
C71B C 0.9059(5) 0.4092(3) 0.8479(4) 0.031(3) Uani 0.338(4) 1 d PG C 2
H71B H 0.9507 0.4740 0.8676 0.037 Uiso 0.338(4) 1 calc PR C 2
C72B C 0.8115(11) 0.4523(9) 0.9443(9) 0.060(4) Uani 0.338(4) 1 d P C 2
H72D H 0.7379 0.4569 0.9239 0.090 Uiso 0.338(4) 1 calc PR C 2
H72E H 0.8690 0.5142 0.9626 0.090 Uiso 0.338(4) 1 calc PR C 2
H72F H 0.8178 0.4318 0.9890 0.090 Uiso 0.338(4) 1 calc PR C 2

loop_
_atom_site_aniso_label
_atom_site_aniso_U_11
_atom_site_aniso_U_22
_atom_site_aniso_U_33
_atom_site_aniso_U_23
_atom_site_aniso_U_13
_atom_site_aniso_U_12
Ba1 0.01246(6) 0.00956(6) 0.00859(6) 0.00225(5) 0.00275(5) 0.00428(5)
Ba2 0.01748(7) 0.01063(6) 0.00973(6) 0.00398(5) 0.00481(5) 0.00645(5)
Ti1 0.01346(19) 0.01146(18) 0.00818(18) 0.00322(14) 0.00242(15) 0.00600(15)
O1 0.0157(11) 0.0125(10) 0.0101(10) 0.0049(8) 0.0032(9) 0.0072(8)
O2 0.0141(8) 0.0195(8) 0.0137(8) 0.0073(6) 0.0063(6) 0.0076(6)
O3A 0.0155(13) 0.0200(15) 0.0158(14) 0.0013(11) 0.0055(11) 0.0059(11)
C2A 0.0140(18) 0.0216(19) 0.0143(18) 0.0056(15) 0.0050(15) 0.0039(14)
C3A 0.029(4) 0.029(6) 0.023(5) 0.001(3) 0.015(3) 0.011(4)
O3B 0.014(2) 0.014(2) 0.021(3) 0.002(2) -0.002(2) 0.001(2)
C2B 0.014(3) 0.013(3) 0.024(4) 0.004(3) 0.002(3) 0.001(2)
C3B 0.025(6) 0.019(7) 0.039(10) 0.006(7) -0.003(7) 0.005(5)
O4 0.0547(13) 0.0237(10) 0.0398(12) 0.0127(8) 0.0370(10) 0.0133(9)
O5 0.0364(10) 0.0170(9) 0.0261(10) 0.0135(7) 0.0096(8) 0.0053(7)
O6 0.0169(8) 0.0110(7) 0.0113(8) 0.0055(6) 0.0023(6) 0.0051(6)
O7A 0.0163(13) 0.0183(13) 0.0127(12) 0.0038(10) 0.0043(10) 0.0088(10)
C25A 0.0182(18) 0.0188(18) 0.0117(17) 0.0075(14) 0.0046(14) 0.0068(14)
C26A 0.020(4) 0.021(4) 0.017(4) 0.005(3) 0.010(3) 0.012(3)
O7B 0.029(3) 0.017(2) 0.023(3) 0.008(2) 0.006(2) 0.017(2)
C25B 0.026(4) 0.022(3) 0.012(3) 0.008(3) 0.007(3) 0.013(3)
C26B 0.053(14) 0.019(7) 0.024(8) 0.008(6) 0.009(9) 0.027(9)
O8 0.0256(9) 0.0117(8) 0.0183(8) 0.0028(6) 0.0113(7) 0.0025(6)
O9 0.0474(12) 0.0140(8) 0.0246(10) 0.0004(7) 0.0260(9) -0.0006(8)
O10 0.0135(7) 0.0100(7) 0.0102(7) 0.0015(6) 0.0028(6) 0.0030(6)
O11A 0.0149(13) 0.0156(13) 0.0177(14) 0.0066(11) 0.0018(11) 0.0000(10)
C48A 0.0180(18) 0.0132(17) 0.0146(18) 0.0044(14) 0.0016(15) 0.0035(14)
C49A 0.021(3) 0.024(6) 0.028(5) 0.012(4) 0.008(4) 0.004(4)
O11B 0.023(3) 0.029(3) 0.015(2) 0.011(2) 0.009(2) 0.014(2)
C48B 0.021(3) 0.021(3) 0.014(3) 0.002(3) 0.004(3) 0.009(3)
C49B 0.030(8) 0.032(8) 0.014(6) 0.013(5) 0.004(5) 0.025(6)
O12 0.0217(8) 0.0163(8) 0.0132(8) 0.0040(6) 0.0047(7) 0.0139(7)
O13A 0.0177(13) 0.0176(13) 0.0191(14) 0.0118(11) 0.0079(11) 0.0089(10)
C51A 0.0144(18) 0.0183(18) 0.0201(19) 0.0090(15) 0.0071(15) 0.0083(14)
C52A 0.015(3) 0.025(4) 0.027(4) 0.018(3) 0.003(3) 0.008(3)
O13B 0.014(2) 0.030(3) 0.019(2) 0.015(2) 0.0090(19) 0.0108(19)
C51B 0.012(3) 0.023(3) 0.017(3) 0.010(3) 0.005(2) 0.008(2)
C52B 0.014(6) 0.021(7) 0.028(7) 0.010(5) 0.008(5) 0.008(5)
O14 0.0825(15) 0.0192(9) 0.0342(11) 0.0158(8) 0.0432(11) 0.0252(10)
O15 0.0341(10) 0.0213(9) 0.0200(9) 0.0091(7) 0.0145(8) 0.0096(7)
O16 0.0148(8) 0.0184(8) 0.0133(8) 0.0060(6) 0.0029(6) 0.0088(6)
O17 0.0186(9) 0.0302(10) 0.0313(10) 0.0144(8) -0.0016(8) 0.0083(7)
C1 0.0152(11) 0.0246(12) 0.0146(12) 0.0052(10) 0.0049(10) 0.0060(9)
C4 0.0139(11) 0.0220(12) 0.0188(12) 0.0117(10) 0.0049(10) 0.0066(9)
C5 0.0157(11) 0.0104(10) 0.0177(11) 0.0052(9) 0.0071(9) 0.0040(8)
C6 0.0214(12) 0.0135(11) 0.0134(11) 0.0036(9) 0.0061(9) 0.0063(9)
C7 0.0270(14) 0.0190(12) 0.0425(16) 0.0140(12) 0.0165(13) 0.0108(10)
C8 0.0328(15) 0.0279(14) 0.0393(17) 0.0137(12) 0.0148(13) 0.0192(12)
C9 0.0407(16) 0.0164(12) 0.0180(13) 0.0065(10) 0.0056(11) 0.0140(11)
C10 0.0353(15) 0.0154(12) 0.0168(12) 0.0078(10) 0.0060(11) 0.0051(10)
C11 0.0223(12) 0.0180(11) 0.0146(12) 0.0059(9) 0.0046(10) 0.0054(9)
C12 0.0182(11) 0.0119(11) 0.0198(12) 0.0067(9) 0.0078(10) 0.0073(9)
C13 0.0194(12) 0.0242(13) 0.0193(12) 0.0093(10) 0.0071(10) 0.0045(10)
C14 0.0257(14) 0.0239(13) 0.0213(13) 0.0049(10) 0.0030(11) 0.0002(10)
C15 0.0355(15) 0.0225(13) 0.0164(13) 0.0014(10) 0.0089(11) 0.0101(11)
C16 0.0306(15) 0.0296(14) 0.0289(15) 0.0047(11) 0.0199(12) 0.0087(11)
C17 0.0214(13) 0.0215(13) 0.0263(14) 0.0008(10) 0.0109(11) 0.0014(10)
C18 0.0164(11) 0.0140(11) 0.0184(12) 0.0071(9) 0.0057(10) 0.0027(9)
C19 0.0295(14) 0.0148(11) 0.0176(12) 0.0054(9) 0.0042(11) 0.0079(10)
C20 0.0335(15) 0.0162(12) 0.0260(14) 0.0045(10) -0.0021(12) 0.0028(11)
C21 0.0212(14) 0.0264(14) 0.0452(18) 0.0114(13) -0.0066(13) 0.0024(11)
C22 0.0234(14) 0.0244(14) 0.0499(19) 0.0083(13) 0.0025(13) 0.0121(11)
C23 0.0212(13) 0.0166(12) 0.0353(15) 0.0030(11) 0.0048(12) 0.0067(10)
C24 0.0191(11) 0.0143(11) 0.0126(11) 0.0071(9) 0.0019(9) 0.0066(9)
C27 0.0166(11) 0.0145(11) 0.0144(11) 0.0036(9) 0.0052(9) 0.0054(9)
C28 0.0137(11) 0.0106(10) 0.0125(11) 0.0028(8) 0.0041(9) 0.0045(8)
C29 0.0130(11) 0.0144(11) 0.0083(10) 0.0019(8) 0.0020(9) 0.0017(8)
C30 0.0179(12) 0.0211(12) 0.0172(12) 0.0053(9) 0.0071(10) 0.0063(9)
C31 0.0184(13) 0.0308(14) 0.0252(14) 0.0060(11) 0.0087(11) 0.0009(10)
C32 0.0270(14) 0.0177(12) 0.0238(14) 0.0025(10) 0.0085(11) -0.0065(10)
C33 0.0322(14) 0.0127(11) 0.0193(12) 0.0050(9) 0.0102(11) 0.0030(10)
C34 0.0210(12) 0.0144(11) 0.0130(11) 0.0041(9) 0.0068(9) 0.0053(9)
C35 0.0167(11) 0.0145(11) 0.0145(11) 0.0056(9) 0.0084(9) 0.0095(9)
C36 0.0255(13) 0.0170(12) 0.0174(12) 0.0057(9) 0.0085(10) 0.0063(10)
C37 0.0372(15) 0.0209(13) 0.0242(13) 0.0128(11) 0.0145(12) 0.0098(11)
C38 0.0355(15) 0.0329(14) 0.0181(13) 0.0143(11) 0.0105(11) 0.0176(12)
C39 0.0245(13) 0.0288(14) 0.0162(12) 0.0073(10) 0.0023(10) 0.0077(11)
C40 0.0210(12) 0.0177(12) 0.0171(12) 0.0060(9) 0.0060(10) 0.0066(9)
C41 0.0146(11) 0.0073(10) 0.0184(11) 0.0046(8) 0.0051(9) 0.0020(8)
C42 0.0185(12) 0.0185(12) 0.0208(12) 0.0092(10) 0.0065(10) 0.0042(9)
C43 0.0163(12) 0.0206(12) 0.0322(15) 0.0129(11) -0.0012(11) 0.0026(10)
C44 0.0157(12) 0.0200(13) 0.0451(17) 0.0117(12) 0.0085(12) 0.0078(10)
C45 0.0218(13) 0.0196(12) 0.0364(15) 0.0068(11) 0.0155(12) 0.0086(10)
C46 0.0161(11) 0.0150(11) 0.0205(12) 0.0039(9) 0.0065(10) 0.0044(9)
C47 0.0200(12) 0.0135(11) 0.0127(11) 0.0005(9) 0.0049(9) 0.0026(9)
C50 0.0369(15) 0.0283(14) 0.0173(13) 0.0060(10) 0.0067(11) 0.0251(12)
C53 0.0421(16) 0.0205(12) 0.0187(13) 0.0073(10) 0.0156(12) 0.0152(11)
C54 0.0380(15) 0.0191(13) 0.0268(14) 0.0064(10) 0.0164(12) 0.0089(11)
C55 0.0477(18) 0.0312(15) 0.0428(17) 0.0227(13) 0.0295(15) 0.0184(13)
C56A 0.011(2) 0.012(2) 0.019(2) 0.0081(18) -0.0012(18) 0.0041(17)
C57 0.0215(13) 0.0285(14) 0.0243(14) 0.0089(11) 0.0075(11) 0.0125(11)
C58 0.0202(14) 0.0435(17) 0.0291(15) 0.0152(13) 0.0002(12) 0.0066(12)
C59A 0.027(2) 0.029(2) 0.031(3) 0.009(2) 0.014(2) 0.0064(19)
C60A 0.031(3) 0.060(4) 0.057(5) 0.046(4) 0.024(3) 0.021(3)
C61A 0.035(3) 0.032(4) 0.045(5) 0.012(3) 0.018(3) 0.007(3)
C62A 0.036(3) 0.040(3) 0.039(3) 0.008(2) 0.016(2) 0.009(2)
C63A 0.053(4) 0.049(3) 0.035(3) 0.013(3) 0.013(3) 0.025(3)
C64A 0.048(4) 0.049(5) 0.034(4) 0.010(3) 0.007(3) 0.023(4)
C65A 0.059(5) 0.043(4) 0.036(3) 0.016(3) 0.016(3) 0.021(3)
C59B 0.028(4) 0.039(5) 0.053(6) -0.003(4) 0.005(4) 0.001(4)
C60B 0.066(8) 0.058(8) 0.128(13) 0.054(9) 0.063(9) 0.028(6)
C61B 0.082(10) 0.034(6) 0.137(14) 0.024(7) 0.073(10) 0.024(6)
C62B 0.048(6) 0.046(6) 0.116(11) 0.022(6) 0.043(7) 0.024(5)
C63B 0.049(6) 0.071(8) 0.067(9) 0.010(6) -0.018(6) 0.015(6)
C64B 0.071(9) 0.027(5) 0.078(11) 0.010(6) -0.029(7) 0.008(6)
C65B 0.091(11) 0.065(8) 0.050(8) 0.014(6) 0.024(7) 0.015(7)
C66A 0.033(2) 0.043(3) 0.034(2) 0.023(2) 0.015(2) 0.019(2)
C67A 0.033(4) 0.044(4) 0.036(3) 0.022(2) 0.010(3) 0.009(3)
C68A 0.056(4) 0.044(3) 0.042(3) 0.013(3) 0.007(3) 0.022(3)
C69A 0.072(5) 0.063(4) 0.052(4) 0.036(4) 0.041(4) 0.048(4)
C70A 0.067(3) 0.042(3) 0.071(4) 0.041(3) 0.048(3) 0.033(3)
C71A 0.046(3) 0.035(3) 0.046(4) 0.023(3) 0.024(3) 0.018(2)
C72A 0.037(3) 0.048(4) 0.041(3) 0.020(3) 0.018(3) 0.022(3)
C66B 0.051(6) 0.034(5) 0.017(4) 0.012(4) 0.011(4) 0.024(4)
C67B 0.024(5) 0.041(5) 0.016(5) 0.012(4) 0.004(4) 0.007(4)
C68B 0.049(6) 0.037(5) 0.035(5) 0.013(4) 0.005(5) 0.004(4)
C69B 0.059(7) 0.028(6) 0.033(6) 0.010(4) 0.022(5) 0.004(5)
C70B 0.027(4) 0.028(5) 0.028(5) 0.014(4) 0.010(4) 0.010(4)
C71B 0.040(7) 0.028(6) 0.021(5) 0.016(4) 0.001(4) 0.011(5)
C72B 0.057(8) 0.051(8) 0.067(9) 0.012(7) 0.034(7) 0.012(7)

loop_
_atom_type_symbol
_atom_type_description
_atom_type_scat_dispersion_real
_atom_type_scat_dispersion_imag
_atom_type_scat_source
C C 0.0033 0.0016 'International Tables Vol C Tables 4.2.6.8 and 6.1.1.4'
H H 0.0000 0.0000 'International Tables Vol C Tables 4.2.6.8 and 6.1.1.4'
O O 0.0106 0.0060 'International Tables Vol C Tables 4.2.6.8 and 6.1.1.4'
Ti Ti 0.2776 0.4457 'International Tables Vol C Tables 4.2.6.8 and 6.1.1.4'
Ba Ba -0.3244 2.2819 'International Tables Vol C Tables 4.2.6.8 and 6.1.1.4'

loop_
_geom_angle_atom_site_label_1
_geom_angle_atom_site_label_2
_geom_angle_atom_site_label_3
_geom_angle
_geom_angle_site_symmetry_1
_geom_angle_site_symmetry_3
O5 Ba1 O13B 93.68(10) . .
O5 Ba1 O6 73.45(5) . .
O13B Ba1 O6 154.08(10) . .
O5 Ba1 O8 90.21(5) . .
O13B Ba1 O8 66.81(10) . .
O6 Ba1 O8 133.80(5) . .
O5 Ba1 O2 71.51(5) . .
O13B Ba1 O2 73.81(10) . .
O6 Ba1 O2 80.71(5) . .
O8 Ba1 O2 135.22(5) . .
O5 Ba1 O3A 72.05(7) . .
O13B Ba1 O3A 22.90(10) . .
O6 Ba1 O3A 134.24(6) . .
O8 Ba1 O3A 75.24(7) . .
O2 Ba1 O3A 60.40(7) . .
O5 Ba1 O9 136.53(5) . .
O13B Ba1 O9 70.95(11) . .
O6 Ba1 O9 133.53(5) . .
O8 Ba1 O9 46.32(5) . .
O2 Ba1 O9 135.34(5) . .
O3A Ba1 O9 92.21(7) . .
O5 Ba1 O10 132.79(5) . .
O13B Ba1 O10 132.46(9) . .
O6 Ba1 O10 60.34(4) . .
O8 Ba1 O10 114.26(6) . .
O2 Ba1 O10 107.73(5) . .
O3A Ba1 O10 150.53(6) . .
O9 Ba1 O10 78.31(5) . .
O5 Ba1 O12 129.73(5) . .
O13B Ba1 O12 63.18(9) . .
O6 Ba1 O12 107.60(4) . .
O8 Ba1 O12 115.65(4) . .
O2 Ba1 O12 59.64(5) . .
O3A Ba1 O12 74.18(7) . .
O9 Ba1 O12 80.17(5) . .
O10 Ba1 O12 76.72(5) . .
O5 Ba1 O11B 101.63(10) . .
O13B Ba1 O11B 128.76(13) . .
O6 Ba1 O11B 76.62(9) . .
O8 Ba1 O11B 64.57(9) . .
O2 Ba1 O11B 157.34(9) . .
O3A Ba1 O11B 139.41(10) . .
O9 Ba1 O11B 64.38(10) . .
O10 Ba1 O11B 60.42(9) . .
O12 Ba1 O11B 128.03(9) . .
O5 Ba1 O7A 75.10(7) . .
O13B Ba1 O7A 138.04(10) . .
O6 Ba1 O7A 61.33(6) . .
O8 Ba1 O7A 72.84(6) . .
O2 Ba1 O7A 135.08(6) . .
O3A Ba1 O7A 133.46(7) . .
O9 Ba1 O7A 89.54(7) . .
O10 Ba1 O7A 74.89(6) . .
O12 Ba1 O7A 151.22(6) . .
O11B Ba1 O7A 27.72(9) . .
O5 Ba1 O1 106.62(4) . .
O13B Ba1 O1 111.25(9) . .
O6 Ba1 O1 54.31(3) . .
O8 Ba1 O1 163.17(3) . .
O2 Ba1 O1 54.14(3) . .
O3A Ba1 O1 109.69(6) . .
O9 Ba1 O1 116.85(4) . .
O10 Ba1 O1 53.64(4) . .
O12 Ba1 O1 53.32(3) . .
O11B Ba1 O1 110.46(9) . .
O7A Ba1 O1 110.71(5) . .
O4 Ba2 O13A 89.91(7) . 2_666
O4 Ba2 O11A 90.47(7) . .
O13A Ba2 O11A 130.51(8) 2_666 .
O4 Ba2 O2 82.34(5) . .
O13A Ba2 O2 156.02(6) 2_666 .
O11A Ba2 O2 72.48(6) . .
O4 Ba2 O14 126.40(5) . .
O13A Ba2 O14 70.04(7) 2_666 .
O11A Ba2 O14 70.34(8) . .
O2 Ba2 O14 132.16(5) . .
O4 Ba2 O10 137.47(5) . 2_666
O13A Ba2 O10 132.47(6) 2_666 2_666
O11A Ba2 O10 61.09(6) . 2_666
O2 Ba2 O10 60.14(4) . 2_666
O14 Ba2 O10 75.85(5) . 2_666
O4 Ba2 O6 82.09(6) . .
O13A Ba2 O6 75.72(7) 2_666 .
O11A Ba2 O6 152.95(6) . .
O2 Ba2 O6 80.74(5) . .
O14 Ba2 O6 134.12(6) . .
O10 Ba2 O6 108.51(5) 2_666 .
O4 Ba2 O12 136.99(6) . 2_666
O13A Ba2 O12 63.16(6) 2_666 2_666
O11A Ba2 O12 132.53(7) . 2_666
O2 Ba2 O12 108.40(5) . 2_666
O14 Ba2 O12 77.46(6) . 2_666
O10 Ba2 O12 78.05(5) 2_666 2_666
O6 Ba2 O12 59.97(5) . 2_666
O4 Ba2 O3B 70.19(11) . .
O13A Ba2 O3B 135.49(10) 2_666 .
O11A Ba2 O3B 22.05(10) . .
O2 Ba2 O3B 62.46(9) . .
O14 Ba2 O3B 89.93(11) . .
O10 Ba2 O3B 74.74(10) 2_666 .
O6 Ba2 O3B 135.84(10) . .
O12 Ba2 O3B 152.09(10) 2_666 .
O4 Ba2 O7B 69.49(11) . .
O13A Ba2 O7B 24.59(10) 2_666 .
O11A Ba2 O7B 139.95(10) . .
O2 Ba2 O7B 134.19(10) . .
O14 Ba2 O7B 93.55(10) . .
O10 Ba2 O7B 151.95(10) 2_666 .
O6 Ba2 O7B 60.69(10) . .
O12 Ba2 O7B 74.28(10) 2_666 .
O3B Ba2 O7B 131.97(13) . .
O4 Ba2 O15 70.64(5) . .
O13A Ba2 O15 64.01(7) 2_666 .
O11A Ba2 O15 69.61(6) . .
O2 Ba2 O15 132.56(5) . .
O14 Ba2 O15 55.80(5) . .
O10 Ba2 O15 119.72(5) 2_666 .
O6 Ba2 O15 130.42(5) . .
O12 Ba2 O15 118.07(5) 2_666 .
O3B Ba2 O15 71.80(9) . .
O7B Ba2 O15 71.06(10) . .
O4 Ba2 O1 120.01(4) . .
O13A Ba2 O1 112.46(6) 2_666 .
O11A Ba2 O1 109.84(5) . .
O2 Ba2 O1 54.56(3) . .
O14 Ba2 O1 113.59(4) . .
O10 Ba2 O1 54.20(4) 2_666 .
O6 Ba2 O1 54.33(3) . .
O12 Ba2 O1 53.86(3) 2_666 .
O3B Ba2 O1 111.97(9) . .
O7B Ba2 O1 110.21(10) . .
O15 Ba2 O1 169.26(3) . .
O16 Ti1 O1 179.55(5) . .
O16 Ti1 O2 93.50(7) . .
O1 Ti1 O2 86.87(5) . .
O16 Ti1 O6 93.50(7) . 2_666
O1 Ti1 O6 86.14(5) . 2_666
O2 Ti1 O6 172.99(6) . 2_666
O16 Ti1 O10 94.04(7) . 2_666
O1 Ti1 O10 85.70(5) . 2_666
O2 Ti1 O10 89.78(6) . 2_666
O6 Ti1 O10 90.24(6) 2_666 2_666
O16 Ti1 O12 95.55(7) . .
O1 Ti1 O12 84.71(5) . .
O2 Ti1 O12 89.90(7) . .
O6 Ti1 O12 88.91(7) 2_666 .
O10 Ti1 O12 170.41(6) 2_666 .
O16 Ti1 Ba2 121.99(5) . .
O1 Ti1 Ba2 58.08(2) . .
O2 Ti1 Ba2 50.62(4) . .
O6 Ti1 Ba2 125.11(4) 2_666 .
O10 Ti1 Ba2 50.83(4) 2_666 .
O12 Ti1 Ba2 122.99(5) . .
O16 Ti1 Ba1 121.46(5) . 2_666
O1 Ti1 Ba1 58.091(19) . 2_666
O2 Ti1 Ba1 125.90(4) . 2_666
O6 Ti1 Ba1 49.85(4) 2_666 2_666
O10 Ti1 Ba1 51.53(5) 2_666 2_666
O12 Ti1 Ba1 122.05(5) . 2_666
Ba2 Ti1 Ba1 75.375(18) . 2_666
O16 Ti1 Ba2 122.78(5) . 2_666
O1 Ti1 Ba2 57.14(3) . 2_666
O2 Ti1 Ba2 124.73(5) . 2_666
O6 Ti1 Ba2 50.14(5) 2_666 2_666
O10 Ti1 Ba2 123.03(5) 2_666 2_666
O12 Ti1 Ba2 50.42(5) . 2_666
Ba2 Ti1 Ba2 115.22(2) . 2_666
Ba1 Ti1 Ba2 71.73(2) 2_666 2_666
O16 Ti1 Ba1 123.01(6) . .
O1 Ti1 Ba1 57.43(3) . .
O2 Ti1 Ba1 50.19(5) . .
O6 Ti1 Ba1 124.65(5) 2_666 .
O10 Ti1 Ba1 122.53(5) 2_666 .
O12 Ti1 Ba1 51.33(4) . .
Ba2 Ti1 Ba1 71.86(2) . .
Ba1 Ti1 Ba1 115.53(3) 2_666 .
Ba2 Ti1 Ba1 74.60(3) 2_666 .
Ti1 O1 Ti1 180.0 2_666 .
Ti1 O1 Ba2 89.34(3) 2_666 2_666
Ti1 O1 Ba2 90.66(3) . 2_666
Ti1 O1 Ba2 90.66(3) 2_666 .
Ti1 O1 Ba2 89.34(3) . .
Ba2 O1 Ba2 180.000(5) 2_666 .
Ti1 O1 Ba1 89.54(3) 2_666 .
Ti1 O1 Ba1 90.46(3) . .
Ba2 O1 Ba1 92.14(2) 2_666 .
Ba2 O1 Ba1 87.86(2) . .
Ti1 O1 Ba1 90.46(3) 2_666 2_666
Ti1 O1 Ba1 89.54(3) . 2_666
Ba2 O1 Ba1 87.86(2) 2_666 2_666
Ba2 O1 Ba1 92.14(2) . 2_666
Ba1 O1 Ba1 180.0 . 2_666
C1 O2 Ti1 130.68(13) . .
C1 O2 Ba2 113.99(12) . .
Ti1 O2 Ba2 96.27(6) . .
C1 O2 Ba1 114.59(12) . .
Ti1 O2 Ba1 97.25(6) . .
Ba2 O2 Ba1 98.26(5) . .
C2A O3A C3A 111.8(8) . .
C2A O3A Ba1 118.94(19) . .
C3A O3A Ba1 126.4(8) . .
O3A C2A C1 110.2(3) . .
O3A C2A H2A 109.6 . .
C1 C2A H2A 109.6 . .
O3A C2A H2B 109.6 . .
C1 C2A H2B 109.6 . .
H2A C2A H2B 108.1 . .
C2B O3B C3B 112.0(10) . .
C2B O3B Ba2 118.2(3) . .
C3B O3B Ba2 126.3(10) . .
O3B C2B C1 111.7(4) . .
O3B C2B H2C 109.3 . .
C1 C2B H2C 109.3 . .
O3B C2B H2D 109.3 . .
C1 C2B H2D 109.3 . .
H2C C2B H2D 107.9 . .
O3B C3B H3D 109.5 . .
O3B C3B H3E 109.5 . .
H3D C3B H3E 109.5 . .
O3B C3B H3F 109.5 . .
H3D C3B H3F 109.5 . .
H3E C3B H3F 109.5 . .
C4 O4 Ba2 126.13(15) . .
C4 O5 Ba1 153.22(16) . .
C24 O6 Ti1 130.28(13) . 2_666
C24 O6 Ba1 113.70(12) . .
Ti1 O6 Ba1 96.96(5) 2_666 .
C24 O6 Ba2 114.72(12) . .
Ti1 O6 Ba2 96.84(6) 2_666 .
Ba1 O6 Ba2 98.81(5) . .
C26A O7A C25A 110.7(6) . .
C26A O7A Ba1 129.0(6) . .
C25A O7A Ba1 115.44(18) . .
O7A C25A C24 110.6(2) . .
O7A C25A H25A 109.5 . .
C24 C25A H25A 109.5 . .
O7A C25A H25B 109.5 . .
C24 C25A H25B 109.5 . .
H25A C25A H25B 108.1 . .
C25B O7B C26B 110.1(11) . .
C25B O7B Ba2 117.0(3) . .
C26B O7B Ba2 128.7(12) . .
O7B C25B C24 110.0(4) . .
O7B C25B H25C 109.7 . .
C24 C25B H25C 109.7 . .
O7B C25B H25D 109.7 . .
C24 C25B H25D 109.7 . .
H25C C25B H25D 108.2 . .
O7B C26B H26D 109.5 . .
O7B C26B H26E 109.5 . .
H26D C26B H26E 109.5 . .
O7B C26B H26F 109.5 . .
H26D C26B H26F 109.5 . .
H26E C26B H26F 109.5 . .
C27 O8 Ba1 95.86(13) . .
C27 O9 Ba1 94.03(13) . .
C47 O10 Ti1 131.30(13) . 2_666
C47 O10 Ba2 112.92(12) . 2_666
Ti1 O10 Ba2 95.61(6) 2_666 2_666
C47 O10 Ba1 114.51(12) . .
Ti1 O10 Ba1 95.09(6) 2_666 .
Ba2 O10 Ba1 102.75(5) 2_666 .
C49A O11A C48A 112.6(5) . .
C49A O11A Ba2 123.5(4) . .
C48A O11A Ba2 120.38(19) . .
O11A C48A C47 111.5(3) . 2_666
O11A C48A H48A 109.3 . .
C47 C48A H48A 109.3 2_666 .
O11A C48A H48B 109.3 . .
C47 C48A H48B 109.3 2_666 .
H48A C48A H48B 108.0 . .
C49B O11B C48B 113.8(12) . .
C49B O11B Ba1 122.0(12) . .
C48B O11B Ba1 118.9(3) . .
O11B C48B C47 108.1(4) . .
O11B C48B H48C 110.1 . .
C47 C48B H48C 110.1 . .
O11B C48B H48D 110.1 . .
C47 C48B H48D 110.1 . .
H48C C48B H48D 108.4 . .
O11B C49B H49D 109.5 . .
O11B C49B H49E 109.5 . .
H49D C49B H49E 109.5 . .
O11B C49B H49F 109.5 . .
H49D C49B H49F 109.5 . .
H49E C49B H49F 109.5 . .
C50 O12 Ti1 132.63(14) . .
C50 O12 Ba2 113.20(14) . 2_666
Ti1 O12 Ba2 96.02(6) . 2_666
C50 O12 Ba1 112.86(13) . .
Ti1 O12 Ba1 95.16(5) . .
Ba2 O12 Ba1 102.05(5) 2_666 .
C52A O13A C51A 112.2(6) . .
C52A O13A Ba2 125.2(6) . 2_666
C51A O13A Ba2 118.71(17) . 2_666
O13A C51A C50 113.3(2) . .
O13A C51A H51A 108.9 . .
C50 C51A H51A 108.9 . .
O13A C51A H51B 108.9 . .
C50 C51A H51B 108.9 . .
H51A C51A H51B 107.7 . .
C51B O13B C52B 114.0(11) . .
C51B O13B Ba1 119.7(3) . .
C52B O13B Ba1 120.9(11) . .
O13B C51B C50 109.7(4) . .
O13B C51B H51C 109.7 . .
C50 C51B H51C 109.7 . .
O13B C51B H51D 109.7 . .
C50 C51B H51D 109.7 . .
H51C C51B H51D 108.2 . .
O13B C52B H52D 109.5 . .
O13B C52B H52E 109.5 . .
H52D C52B H52E 109.5 . .
O13B C52B H52F 109.5 . .
H52D C52B H52F 109.5 . .
H52E C52B H52F 109.5 . .
C53 O14 Ba2 122.65(13) . .
C53 O14 H14' 109.5 . .
Ba2 O14 H14' 123.9 . .
C54 O15 C55 112.48(19) . .
C54 O15 Ba2 117.07(13) . .
C55 O15 Ba2 126.06(14) . .
C56A O16 Ti1 157.4(3) . .
C56B O16 Ti1 164.4(7) . .
C57 O17 C58 113.71(19) . .
O2 C1 C2A 110.4(2) . .
O2 C1 C2B 115.9(3) . .
C2A C1 C2B 125.0(3) . .
O2 C1 H1A 109.6 . .
C2A C1 H1A 109.6 . .
O2 C1 H1B 109.6 . .
C2A C1 H1B 109.6 . .
C2B C1 H1B 81.4 . .
H1A C1 H1B 108.1 . .
O2 C1 H1C 108.3 . .
C2A C1 H1C 82.5 . .
C2B C1 H1C 108.3 . .
H1A C1 H1C 132.4 . .
O2 C1 H1D 108.3 . .
C2B C1 H1D 108.3 . .
H1A C1 H1D 86.9 . .
H1B C1 H1D 131.0 . .
H1C C1 H1D 107.4 . .
O5 C4 O4 126.0(2) . .
O5 C4 C5 117.6(2) . .
O4 C4 C5 116.3(2) . .
C18 C5 C6 113.43(18) . .
C18 C5 C12 112.82(18) . .
C6 C5 C12 105.37(17) . .
C18 C5 C4 100.24(17) . .
C6 C5 C4 111.55(17) . .
C12 C5 C4 113.69(18) . .
C11 C6 C7 117.6(2) . .
C11 C6 C5 120.9(2) . .
C7 C6 C5 121.2(2) . .
C8 C7 C6 121.1(2) . .
C8 C7 H7 119.4 . .
C6 C7 H7 119.4 . .
C9 C8 C7 120.2(2) . .
C9 C8 H8 119.9 . .
C7 C8 H8 119.9 . .
C10 C9 C8 119.6(2) . .
C10 C9 H9 120.2 . .
C8 C9 H9 120.2 . .
C9 C10 C11 120.1(2) . .
C9 C10 H10 119.9 . .
C11 C10 H10 119.9 . .
C6 C11 C10 121.3(2) . .
C6 C11 H11 119.3 . .
C10 C11 H11 119.3 . .
C17 C12 C13 117.5(2) . .
C17 C12 C5 120.4(2) . .
C13 C12 C5 121.8(2) . .
C14 C13 C12 120.9(2) . .
C14 C13 H13 119.5 . .
C12 C13 H13 119.5 . .
C15 C14 C13 120.8(2) . .
C15 C14 H14 119.6 . .
C13 C14 H14 119.6 . .
C16 C15 C14 119.3(2) . .
C16 C15 H15 120.3 . .
C14 C15 H15 120.3 . .
C15 C16 C17 120.1(2) . .
C15 C16 H16 120.0 . .
C17 C16 H16 120.0 . .
C12 C17 C16 121.4(2) . .
C12 C17 H17 119.3 . .
C16 C17 H17 119.3 . .
C23 C18 C19 117.4(2) . .
C23 C18 C5 120.5(2) . .
C19 C18 C5 121.4(2) . .
C20 C19 C18 121.6(2) . .
C20 C19 H19 119.2 . .
C18 C19 H19 119.2 . .
C21 C20 C19 120.3(2) . .
C21 C20 H20 119.9 . .
C19 C20 H20 119.9 . .
C20 C21 C22 118.8(2) . .
C20 C21 H21 120.6 . .
C22 C21 H21 120.6 . .
C23 C22 C21 121.1(2) . .
C23 C22 H22 119.5 . .
C21 C22 H22 119.5 . .
C22 C23 C18 120.7(2) . .
C22 C23 H23 119.7 . .
C18 C23 H23 119.7 . .
O6 C24 C25A 113.95(19) . .
O6 C24 C25B 112.3(3) . .
C25A C24 C25B 121.3(3) . .
O6 C24 H24A 108.8 . .
C25A C24 H24A 108.8 . .
C25B C24 H24A 88.0 . .
O6 C24 H24B 108.8 . .
C25A C24 H24B 108.8 . .
H24A C24 H24B 107.7 . .
O6 C24 H24C 109.1 . .
C25B C24 H24C 109.1 . .
H24A C24 H24C 127.6 . .
H24B C24 H24C 92.8 . .
O6 C24 H24D 109.1 . .
C25A C24 H24D 87.6 . .
C25B C24 H24D 109.1 . .
H24B C24 H24D 127.1 . .
H24C C24 H24D 107.9 . .
O8 C27 O9 123.2(2) . .
O8 C27 C28 118.36(19) . .
O9 C27 C28 118.32(18) . .
O8 C27 Ba1 61.13(12) . .
O9 C27 Ba1 62.55(12) . .
C28 C27 Ba1 176.03(14) . .
C29 C28 C41 110.44(16) . .
C29 C28 C35 110.06(17) . .
C41 C28 C35 109.55(17) . .
C29 C28 C27 109.99(17) . .
C41 C28 C27 105.13(17) . .
C35 C28 C27 111.57(16) . .
C34 C29 C30 117.8(2) . .
C34 C29 C28 122.30(19) . .
C30 C29 C28 119.72(19) . .
C31 C30 C29 120.8(2) . .
C31 C30 H30 119.6 . .
C29 C30 H30 119.6 . .
C30 C31 C32 120.5(2) . .
C30 C31 H31 119.8 . .
C32 C31 H31 119.8 . .
C33 C32 C31 119.4(2) . .
C33 C32 H32 120.3 . .
C31 C32 H32 120.3 . .
C32 C33 C34 120.3(2) . .
C32 C33 H33 119.9 . .
C34 C33 H33 119.9 . .
C33 C34 C29 121.2(2) . .
C33 C34 H34 119.4 . .
C29 C34 H34 119.4 . .
C40 C35 C36 117.3(2) . .
C40 C35 C28 121.28(19) . .
C36 C35 C28 121.3(2) . .
C37 C36 C35 120.6(2) . .
C37 C36 H36 119.7 . .
C35 C36 H36 119.7 . .
C38 C37 C36 121.1(2) . .
C38 C37 H37 119.5 . .
C36 C37 H37 119.5 . .
C39 C38 C37 119.0(2) . .
C39 C38 H38 120.5 . .
C37 C38 H38 120.5 . .
C38 C39 C40 120.2(2) . .
C38 C39 H39 119.9 . .
C40 C39 H39 119.9 . .
C39 C40 C35 121.7(2) . .
C39 C40 H40 119.1 . .
C35 C40 H40 119.1 . .
C46 C41 C42 118.3(2) . .
C46 C41 C28 121.27(19) . .
C42 C41 C28 120.3(2) . .
C43 C42 C41 120.6(2) . .
C43 C42 H42 119.7 . .
C41 C42 H42 119.7 . .
C44 C43 C42 120.7(2) . .
C44 C43 H43 119.7 . .
C42 C43 H43 119.7 . .
C43 C44 C45 119.5(2) . .
C43 C44 H44 120.3 . .
C45 C44 H44 120.3 . .
C44 C45 C46 120.0(2) . .
C44 C45 H45 120.0 . .
C46 C45 H45 120.0 . .
C41 C46 C45 120.9(2) . .
C41 C46 H46 119.5 . .
C45 C46 H46 119.5 . .
O10 C47 C48A 113.2(2) . 2_666
O10 C47 C48B 113.1(3) . .
C48A C47 C48B 121.2(3) 2_666 .
O10 C47 H47A 108.9 . .
C48A C47 H47A 108.9 2_666 .
C48B C47 H47A 87.9 . .
O10 C47 H47B 108.9 . .
C48A C47 H47B 108.9 2_666 .
H47A C47 H47B 107.8 . .
O10 C47 H47C 109.0 . .
C48B C47 H47C 109.0 . .
H47A C47 H47C 127.3 . .
H47B C47 H47C 92.9 . .
O10 C47 H47D 109.0 . .
C48A C47 H47D 87.9 2_666 .
C48B C47 H47D 109.0 . .
H47B C47 H47D 127.3 . .
H47C C47 H47D 107.8 . .
O12 C50 C51A 111.0(2) . .
O12 C50 C51B 108.7(2) . .
C51A C50 C51B 128.1(3) . .
O12 C50 H50A 109.4 . .
C51A C50 H50A 109.4 . .
O12 C50 H50B 109.4 . .
C51A C50 H50B 109.4 . .
C51B C50 H50B 86.7 . .
H50A C50 H50B 108.0 . .
O12 C50 H50C 109.9 . .
C51A C50 H50C 86.2 . .
C51B C50 H50C 109.9 . .
H50A C50 H50C 128.1 . .
O12 C50 H50D 109.9 . .
C51B C50 H50D 109.9 . .
H50A C50 H50D 88.2 . .
H50B C50 H50D 128.7 . .
H50C C50 H50D 108.3 . .
O14 C53 C54 109.8(2) . .
O14 C53 H53A 109.7 . .
C54 C53 H53A 109.7 . .
O14 C53 H53B 109.7 . .
C54 C53 H53B 109.7 . .
H53A C53 H53B 108.2 . .
O15 C54 C53 109.6(2) . .
O15 C54 H54A 109.7 . .
C53 C54 H54A 109.7 . .
O15 C54 H54B 109.7 . .
C53 C54 H54B 109.7 . .
H54A C54 H54B 108.2 . .
O15 C55 H55A 109.5 . .
O15 C55 H55B 109.5 . .
H55A C55 H55B 109.5 . .
O15 C55 H55C 109.5 . .
H55A C55 H55C 109.5 . .
H55B C55 H55C 109.5 . .
O16 C56A C57 112.2(4) . .
O16 C56A H56A 109.2 . .
C57 C56A H56A 109.2 . .
O16 C56A H56B 109.2 . .
C57 C56A H56B 109.2 . .
H56A C56A H56B 107.9 . .
C57 C56B O16 120.6(12) . .
C57 C56B H56C 107.2 . .
O16 C56B H56C 107.2 . .
C57 C56B H56D 107.2 . .
O16 C56B H56D 107.2 . .
H56C C56B H56D 106.8 . .
C56B C57 O17 108.5(7) . .
O17 C57 C56A 106.0(2) . .
C56B C57 H57A 97.4 . .
O17 C57 H57A 110.5 . .
C56A C57 H57A 110.5 . .
C56B C57 H57B 120.2 . .
O17 C57 H57B 110.5 . .
C56A C57 H57B 110.5 . .
H57A C57 H57B 108.7 . .
O17 C58 H58A 109.5 . .
O17 C58 H58B 109.5 . .
H58A C58 H58B 109.5 . .
O17 C58 H58C 109.5 . .
H58A C58 H58C 109.5 . .
H58B C58 H58C 109.5 . .
C60A C59A C64A 120.0 . .
C60A C59A C65A 119.9(3) . .
C64A C59A C65A 120.1(3) . .
C61A C60A C59A 120.0 . .
C61A C60A H60A 120.0 . .
C59A C60A H60A 120.0 . .
C62A C61A C60A 120.0 . .
C62A C61A H61A 120.0 . .
C60A C61A H61A 120.0 . .
C61A C62A C63A 120.0 . .
C61A C62A H62A 120.0 . .
C63A C62A H62A 120.0 . .
C64A C63A C62A 120.0 . .
C64A C63A H63A 120.0 . .
C62A C63A H63A 120.0 . .
C63A C64A C59A 120.0 . .
C63A C64A H64A 120.0 . .
C59A C64A H64A 120.0 . .
C60B C59B C64B 120.0 . .
C60B C59B C65B 121.6(7) . .
C64B C59B C65B 118.4(7) . .
C59B C60B C61B 120.0 . .
C59B C60B H60B 120.0 . .
C61B C60B H60B 120.0 . .
C62B C61B C60B 120.0 . .
C62B C61B H61B 120.0 . .
C60B C61B H61B 120.0 . .
C61B C62B C63B 120.0 . .
C61B C62B H62B 120.0 . .
C63B C62B H62B 120.0 . .
C64B C63B C62B 120.0 . .
C64B C63B H63B 120.0 . .
C62B C63B H63B 120.0 . .
C63B C64B C59B 120.0 . .
C63B C64B H64B 120.0 . .
C59B C64B H64B 120.0 . .
C59B C65B H65D 109.5 . .
C59B C65B H65E 109.5 . .
H65D C65B H65E 109.5 . .
C59B C65B H65F 109.5 . .
H65D C65B H65F 109.5 . .
H65E C65B H65F 109.5 . .
C67A C66A C71A 120.0 . .
C67A C66A C72A 120.0(3) . .
C71A C66A C72A 120.0(3) . .
C66A C67A C68A 120.0 . .
C66A C67A H67A 120.0 . .
C68A C67A H67A 120.0 . .
C69A C68A C67A 120.0 . .
C69A C68A H68A 120.0 . .
C67A C68A H68A 120.0 . .
C70A C69A C68A 120.0 . .
C70A C69A H69A 120.0 . .
C68A C69A H69A 120.0 . .
C69A C70A C71A 120.0 . .
C69A C70A H70A 120.0 . .
C71A C70A H70A 120.0 . .
C70A C71A C66A 120.0 . .
C70A C71A H71A 120.0 . .
C66A C71A H71A 120.0 . .
C67B C66B C71B 120.0 . .
C67B C66B C72B 119.0(6) . .
C71B C66B C72B 121.0(6) . .
C68B C67B C66B 120.0 . .
C68B C67B H67B 120.0 . .
C66B C67B H67B 120.0 . .
C67B C68B C69B 120.0 . .
C67B C68B H68B 120.0 . .
C69B C68B H68B 120.0 . .
C68B C69B C70B 120.0 . .
C68B C69B H69B 120.0 . .
C70B C69B H69B 120.0 . .
C71B C70B C69B 120.0 . .
C71B C70B H70B 120.0 . .
C69B C70B H70B 120.0 . .
C70B C71B C66B 120.0 . .
C70B C71B H71B 120.0 . .
C66B C71B H71B 120.0 . .
C66B C72B H72D 109.5 . .
C66B C72B H72E 109.5 . .
H72D C72B H72E 109.5 . .
C66B C72B H72F 109.5 . .
H72D C72B H72F 109.5 . .
H72E C72B H72F 109.5 . .

loop_
_geom_bond_atom_site_label_1
_geom_bond_atom_site_label_2
_geom_bond_distance
_geom_bond_site_symmetry_2
Ba1 O5 2.6454(16) .
Ba1 O13B 2.777(4) .
Ba1 O6 2.7768(15) .
Ba1 O8 2.7875(17) .
Ba1 O2 2.813(2) .
Ba1 O3A 2.814(3) .
Ba1 O9 2.8171(18) .
Ba1 O10 2.8345(16) .
Ba1 O12 2.8474(15) .
Ba1 O11B 2.884(5) .
Ba1 O7A 2.896(2) .
Ba1 O1 3.0611(7) .
Ba2 O4 2.6832(18) .
Ba2 O13A 2.732(2) 2_666
Ba2 O11A 2.749(3) .
Ba2 O2 2.7877(15) .
Ba2 O14 2.7881(18) .
Ba2 O10 2.7927(15) 2_666
Ba2 O6 2.800(2) .
Ba2 O12 2.8075(17) 2_666
Ba2 O3B 2.876(5) .
Ba2 O7B 2.889(4) .
Ba2 O15 3.0295(18) .
Ba2 O1 3.0431(8) .
Ti1 O16 1.8483(16) .
Ti1 O1 1.9305(8) .
Ti1 O2 1.9704(15) .
Ti1 O6 1.9883(15) 2_666
Ti1 O10 1.9918(15) 2_666
Ti1 O12 2.0134(16) .
O1 Ti1 1.9305(8) 2_666
O1 Ba2 3.0431(8) 2_666
O1 Ba1 3.0612(7) 2_666
O2 C1 1.415(3) .
O3A C2A 1.422(4) .
O3A C3A 1.423(17) .
C2A C1 1.552(4) .
C2A H2A 0.9900 .
C2A H2B 0.9900 .
C3A H3A 0.9800 .
C3A H3B 0.9800 .
C3A H3C 0.9800 .
O3B C2B 1.416(7) .
O3B C3B 1.426(19) .
C2B C1 1.610(6) .
C2B H2C 0.9900 .
C2B H2D 0.9900 .
C3B H3D 0.9800 .
C3B H3E 0.9800 .
C3B H3F 0.9800 .
O4 C4 1.245(3) .
O5 C4 1.235(3) .
O6 C24 1.412(2) .
O6 Ti1 1.9883(15) 2_666
O7A C26A 1.427(17) .
O7A C25A 1.436(4) .
C25A C24 1.529(4) .
C25A H25A 0.9900 .
C25A H25B 0.9900 .
C26A H26A 0.9800 .
C26A H26B 0.9800 .
C26A H26C 0.9800 .
O7B C25B 1.424(8) .
O7B C26B 1.44(3) .
C25B C24 1.561(6) .
C25B H25C 0.9900 .
C25B H25D 0.9900 .
C26B H26D 0.9800 .
C26B H26E 0.9800 .
C26B H26F 0.9800 .
O8 C27 1.245(3) .
O9 C27 1.261(3) .
O10 C47 1.412(3) .
O10 Ti1 1.9918(15) 2_666
O10 Ba2 2.7926(15) 2_666
O11A C49A 1.421(13) .
O11A C48A 1.427(4) .
C48A C47 1.514(4) 2_666
C48A H48A 0.9900 .
C48A H48B 0.9900 .
C49A H49A 0.9800 .
C49A H49B 0.9800 .
C49A H49C 0.9800 .
O11B C49B 1.41(3) .
O11B C48B 1.414(7) .
C48B C47 1.593(6) .
C48B H48C 0.9900 .
C48B H48D 0.9900 .
C49B H49D 0.9800 .
C49B H49E 0.9800 .
C49B H49F 0.9800 .
O12 C50 1.414(3) .
O12 Ba2 2.8075(17) 2_666
O13A C52A 1.400(14) .
O13A C51A 1.430(4) .
O13A Ba2 2.732(2) 2_666
C51A C50 1.604(4) .
C51A H51A 0.9900 .
C51A H51B 0.9900 .
C52A H52A 0.9800 .
C52A H52B 0.9800 .
C52A H52C 0.9800 .
O13B C51B 1.422(6) .
O13B C52B 1.44(3) .
C51B C50 1.731(6) .
C51B H51C 0.9900 .
C51B H51D 0.9900 .
C52B H52D 0.9800 .
C52B H52E 0.9800 .
C52B H52F 0.9800 .
O14 C53 1.400(3) .
O14 H14' 0.8400 .
O15 C54 1.424(3) .
O15 C55 1.431(3) .
O16 C56A 1.393(5) .
O16 C56B 1.415(16) .
O17 C57 1.408(3) .
O17 C58 1.423(3) .
C1 H1A 0.9900 .
C1 H1B 0.9900 .
C1 H1C 0.9900 .
C1 H1D 0.9900 .
C4 C5 1.571(3) .
C5 C18 1.536(3) .
C5 C6 1.537(3) .
C5 C12 1.541(3) .
C6 C11 1.388(3) .
C6 C7 1.392(3) .
C7 C8 1.391(3) .
C7 H7 0.9500 .
C8 C9 1.379(4) .
C8 H8 0.9500 .
C9 C10 1.375(4) .
C9 H9 0.9500 .
C10 C11 1.392(3) .
C10 H10 0.9500 .
C11 H11 0.9500 .
C12 C17 1.387(3) .
C12 C13 1.393(3) .
C13 C14 1.387(3) .
C13 H13 0.9500 .
C14 C15 1.377(4) .
C14 H14 0.9500 .
C15 C16 1.374(4) .
C15 H15 0.9500 .
C16 C17 1.396(3) .
C16 H16 0.9500 .
C17 H17 0.9500 .
C18 C23 1.392(3) .
C18 C19 1.396(3) .
C19 C20 1.381(3) .
C19 H19 0.9500 .
C20 C21 1.377(4) .
C20 H20 0.9500 .
C21 C22 1.385(4) .
C21 H21 0.9500 .
C22 C23 1.382(4) .
C22 H22 0.9500 .
C23 H23 0.9500 .
C24 H24A 0.9900 .
C24 H24B 0.9900 .
C24 H24C 0.9900 .
C24 H24D 0.9900 .
C27 C28 1.575(3) .
C28 C29 1.534(3) .
C28 C41 1.542(3) .
C28 C35 1.547(3) .
C29 C34 1.390(3) .
C29 C30 1.398(3) .
C30 C31 1.381(3) .
C30 H30 0.9500 .
C31 C32 1.386(4) .
C31 H31 0.9500 .
C32 C33 1.375(3) .
C32 H32 0.9500 .
C33 C34 1.388(3) .
C33 H33 0.9500 .
C34 H34 0.9500 .
C35 C40 1.394(3) .
C35 C36 1.397(3) .
C36 C37 1.390(3) .
C36 H36 0.9500 .
C37 C38 1.384(4) .
C37 H37 0.9500 .
C38 C39 1.376(3) .
C38 H38 0.9500 .
C39 C40 1.392(3) .
C39 H39 0.9500 .
C40 H40 0.9500 .
C41 C46 1.389(3) .
C41 C42 1.397(3) .
C42 C43 1.385(3) .
C42 H42 0.9500 .
C43 C44 1.381(4) .
C43 H43 0.9500 .
C44 C45 1.384(4) .
C44 H44 0.9500 .
C45 C46 1.394(3) .
C45 H45 0.9500 .
C46 H46 0.9500 .
C47 C48A 1.514(4) 2_666
C47 H47A 0.9900 .
C47 H47B 0.9900 .
C47 H47C 0.9900 .
C47 H47D 0.9900 .
C50 H50A 0.9900 .
C50 H50B 0.9900 .
C50 H50C 0.9900 .
C50 H50D 0.9900 .
C53 C54 1.488(3) .
C53 H53A 0.9900 .
C53 H53B 0.9900 .
C54 H54A 0.9900 .
C54 H54B 0.9900 .
C55 H55A 0.9800 .
C55 H55B 0.9800 .
C55 H55C 0.9800 .
C56A C57 1.536(6) .
C56A H56A 0.9900 .
C56A H56B 0.9900 .
C56B C57 1.386(16) .
C56B H56C 0.9900 .
C56B H56D 0.9900 .
C57 H57A 0.9900 .
C57 H57B 0.9900 .
C58 H58A 0.9800 .
C58 H58B 0.9800 .
C58 H58C 0.9800 .
C59A C60A 1.3900 .
C59A C64A 1.3900 .
C59A C65A 1.508(7) .
C60A C61A 1.3900 .
C60A H60A 0.9500 .
C61A C62A 1.3900 .
C61A H61A 0.9500 .
C62A C63A 1.3900 .
C62A H62A 0.9500 .
C63A C64A 1.3900 .
C63A H63A 0.9500 .
C64A H64A 0.9500 .
C65A H65A 0.9800 .
C65A H65B 0.9800 .
C65A H65C 0.9800 .
C59B C60B 1.3900 .
C59B C64B 1.3900 .
C59B C65B 1.509(16) .
C60B C61B 1.3900 .
C60B H60B 0.9500 .
C61B C62B 1.3900 .
C61B H61B 0.9500 .
C62B C63B 1.3900 .
C62B H62B 0.9500 .
C63B C64B 1.3900 .
C63B H63B 0.9500 .
C64B H64B 0.9500 .
C65B H65D 0.9800 .
C65B H65E 0.9800 .
C65B H65F 0.9800 .
C66A C67A 1.3900 .
C66A C71A 1.3900 .
C66A C72A 1.503(6) .
C67A C68A 1.3900 .
C67A H67A 0.9500 .
C68A C69A 1.3900 .
C68A H68A 0.9500 .
C69A C70A 1.3900 .
C69A H69A 0.9500 .
C70A C71A 1.3900 .
C70A H70A 0.9500 .
C71A H71A 0.9500 .
C72A H72A 0.9800 .
C72A H72B 0.9800 .
C72A H72C 0.9800 .
C66B C67B 1.3900 .
C66B C71B 1.3900 .
C66B C72B 1.513(13) .
C67B C68B 1.3900 .
C67B H67B 0.9500 .
C68B C69B 1.3900 .
C68B H68B 0.9500 .
C69B C70B 1.3900 .
C69B H69B 0.9500 .
C70B C71B 1.3900 .
C70B H70B 0.9500 .
C71B H71B 0.9500 .
C72B H72D 0.9800 .
C72B H72E 0.9800 .
C72B H72F 0.9800 .

loop_
_geom_torsion_atom_site_label_1
_geom_torsion_atom_site_label_2
_geom_torsion_atom_site_label_3
_geom_torsion_atom_site_label_4
_geom_torsion
_geom_torsion_site_symmetry_1
_geom_torsion_site_symmetry_4
O4 Ba2 Ti1 O16 73.59(8) . .
O13A Ba2 Ti1 O16 -157.15(11) 2_666 .
O11A Ba2 Ti1 O16 -11.19(8) . .
O2 Ba2 Ti1 O16 65.18(8) . .
O14 Ba2 Ti1 O16 -75.23(8) . .
O10 Ba2 Ti1 O16 -66.30(8) 2_666 .
O6 Ba2 Ti1 O16 150.80(7) . .
O12 Ba2 Ti1 O16 -148.47(7) 2_666 .
O3B Ba2 Ti1 O16 11.19(12) . .
O7B Ba2 Ti1 O16 161.88(16) . .
O15 Ba2 Ti1 O16 -19.43(8) . .
O1 Ba2 Ti1 O16 -179.47(6) . .
O4 Ba2 Ti1 O1 -106.94(5) . .
O13A Ba2 Ti1 O1 22.32(9) 2_666 .
O11A Ba2 Ti1 O1 168.29(6) . .
O2 Ba2 Ti1 O1 -115.35(6) . .
O14 Ba2 Ti1 O1 104.25(6) . .
O10 Ba2 Ti1 O1 113.17(6) 2_666 .
O6 Ba2 Ti1 O1 -29.72(4) . .
O12 Ba2 Ti1 O1 31.01(3) 2_666 .
O3B Ba2 Ti1 O1 -169.34(10) . .
O7B Ba2 Ti1 O1 -18.65(16) . .
O15 Ba2 Ti1 O1 160.04(6) . .
O4 Ba2 Ti1 O2 8.41(8) . .
O13A Ba2 Ti1 O2 137.67(11) 2_666 .
O11A Ba2 Ti1 O2 -76.37(9) . .
O14 Ba2 Ti1 O2 -140.40(8) . .
O10 Ba2 Ti1 O2 -131.48(8) 2_666 .
O6 Ba2 Ti1 O2 85.63(7) . .
O12 Ba2 Ti1 O2 146.36(7) 2_666 .
O3B Ba2 Ti1 O2 -53.99(12) . .
O7B Ba2 Ti1 O2 96.70(17) . .
O15 Ba2 Ti1 O2 -84.61(8) . .
O1 Ba2 Ti1 O2 115.35(6) . .
O4 Ba2 Ti1 O6 -164.60(7) . 2_666
O13A Ba2 Ti1 O6 -35.34(11) 2_666 2_666
O11A Ba2 Ti1 O6 110.63(8) . 2_666
O2 Ba2 Ti1 O6 -173.01(8) . 2_666
O14 Ba2 Ti1 O6 46.59(8) . 2_666
O10 Ba2 Ti1 O6 55.51(8) 2_666 2_666
O6 Ba2 Ti1 O6 -87.38(7) . 2_666
O12 Ba2 Ti1 O6 -26.65(6) 2_666 2_666
O3B Ba2 Ti1 O6 133.01(12) . 2_666
O7B Ba2 Ti1 O6 -76.31(16) . 2_666
O15 Ba2 Ti1 O6 102.39(8) . 2_666
O1 Ba2 Ti1 O6 -57.66(6) . 2_666
O4 Ba2 Ti1 O10 139.89(7) . 2_666
O13A Ba2 Ti1 O10 -90.85(11) 2_666 2_666
O11A Ba2 Ti1 O10 55.11(8) . 2_666
O2 Ba2 Ti1 O10 131.48(8) . 2_666
O14 Ba2 Ti1 O10 -8.92(7) . 2_666
O6 Ba2 Ti1 O10 -142.90(6) . 2_666
O12 Ba2 Ti1 O10 -82.17(7) 2_666 2_666
O3B Ba2 Ti1 O10 77.49(12) . 2_666
O7B Ba2 Ti1 O10 -131.82(16) . 2_666
O15 Ba2 Ti1 O10 46.87(8) . 2_666
O1 Ba2 Ti1 O10 -113.17(6) . 2_666
O4 Ba2 Ti1 O12 -49.21(8) . .
O13A Ba2 Ti1 O12 80.06(11) 2_666 .
O11A Ba2 Ti1 O12 -133.98(8) . .
O2 Ba2 Ti1 O12 -57.62(8) . .
O14 Ba2 Ti1 O12 161.98(7) . .
O10 Ba2 Ti1 O12 170.91(8) 2_666 .
O6 Ba2 Ti1 O12 28.01(6) . .
O12 Ba2 Ti1 O12 88.74(7) 2_666 .
O3B Ba2 Ti1 O12 -111.60(12) . .
O7B Ba2 Ti1 O12 39.08(16) . .
O15 Ba2 Ti1 O12 -142.22(8) . .
O1 Ba2 Ti1 O12 57.73(6) . .
O4 Ba2 Ti1 Ba1 -168.19(5) . 2_666
O13A Ba2 Ti1 Ba1 -38.92(9) 2_666 2_666
O11A Ba2 Ti1 Ba1 107.04(6) . 2_666
O2 Ba2 Ti1 Ba1 -176.60(6) . 2_666
O14 Ba2 Ti1 Ba1 43.00(5) . 2_666
O10 Ba2 Ti1 Ba1 51.93(6) 2_666 2_666
O6 Ba2 Ti1 Ba1 -90.97(4) . 2_666
O12 Ba2 Ti1 Ba1 -30.24(3) 2_666 2_666
O3B Ba2 Ti1 Ba1 129.42(10) . 2_666
O7B Ba2 Ti1 Ba1 -79.90(16) . 2_666
O15 Ba2 Ti1 Ba1 98.80(6) . 2_666
O1 Ba2 Ti1 Ba1 -61.25(2) . 2_666
O4 Ba2 Ti1 Ba2 -106.94(5) . 2_666
O13A Ba2 Ti1 Ba2 22.32(9) 2_666 2_666
O11A Ba2 Ti1 Ba2 168.28(6) . 2_666
O2 Ba2 Ti1 Ba2 -115.35(6) . 2_666
O14 Ba2 Ti1 Ba2 104.25(6) . 2_666
O10 Ba2 Ti1 Ba2 113.17(6) 2_666 2_666
O6 Ba2 Ti1 Ba2 -29.72(4) . 2_666
O12 Ba2 Ti1 Ba2 31.01(3) 2_666 2_666
O3B Ba2 Ti1 Ba2 -169.34(10) . 2_666
O7B Ba2 Ti1 Ba2 -18.65(16) . 2_666
O15 Ba2 Ti1 Ba2 160.04(6) . 2_666
O1 Ba2 Ti1 Ba2 0.0 . 2_666
O4 Ba2 Ti1 Ba1 -44.53(5) . .
O13A Ba2 Ti1 Ba1 84.73(10) 2_666 .
O11A Ba2 Ti1 Ba1 -129.31(7) . .
O2 Ba2 Ti1 Ba1 -52.94(6) . .
O14 Ba2 Ti1 Ba1 166.65(5) . .
O10 Ba2 Ti1 Ba1 175.58(5) 2_666 .
O6 Ba2 Ti1 Ba1 32.68(3) . .
O12 Ba2 Ti1 Ba1 93.41(5) 2_666 .
O3B Ba2 Ti1 Ba1 -106.93(11) . .
O7B Ba2 Ti1 Ba1 43.76(16) . .
O15 Ba2 Ti1 Ba1 -137.55(6) . .
O1 Ba2 Ti1 Ba1 62.41(3) . .
O5 Ba1 Ti1 O16 -79.25(7) . .
O13B Ba1 Ti1 O16 12.25(11) . .
O6 Ba1 Ti1 O16 -149.92(6) . .
O8 Ba1 Ti1 O16 30.18(8) . .
O2 Ba1 Ti1 O16 -63.46(8) . .
O3A Ba1 Ti1 O16 -11.02(8) . .
O9 Ba1 Ti1 O16 76.25(7) . .
O10 Ba1 Ti1 O16 148.86(6) . .
O12 Ba1 Ti1 O16 68.15(8) . .
O11B Ba1 Ti1 O16 153.76(14) . .
O7A Ba1 Ti1 O16 -161.42(9) . .
O1 Ba1 Ti1 O16 179.93(6) . .
O5 Ba1 Ti1 O1 100.82(5) . .
O13B Ba1 Ti1 O1 -167.68(9) . .
O6 Ba1 Ti1 O1 30.15(3) . .
O8 Ba1 Ti1 O1 -149.75(6) . .
O2 Ba1 Ti1 O1 116.61(6) . .
O3A Ba1 Ti1 O1 169.05(5) . .
O9 Ba1 Ti1 O1 -103.68(5) . .
O10 Ba1 Ti1 O1 -31.07(3) . .
O12 Ba1 Ti1 O1 -111.78(6) . .
O11B Ba1 Ti1 O1 -26.17(13) . .
O7A Ba1 Ti1 O1 18.65(8) . .
O5 Ba1 Ti1 O2 -15.79(7) . .
O13B Ba1 Ti1 O2 75.71(11) . .
O6 Ba1 Ti1 O2 -86.46(6) . .
O8 Ba1 Ti1 O2 93.64(8) . .
O3A Ba1 Ti1 O2 52.44(8) . .
O9 Ba1 Ti1 O2 139.71(7) . .
O10 Ba1 Ti1 O2 -147.68(6) . .
O12 Ba1 Ti1 O2 131.61(8) . .
O11B Ba1 Ti1 O2 -142.78(14) . .
O7A Ba1 Ti1 O2 -97.96(9) . .
O1 Ba1 Ti1 O2 -116.61(6) . .
O5 Ba1 Ti1 O6 158.24(6) . 2_666
O13B Ba1 Ti1 O6 -110.26(11) . 2_666
O6 Ba1 Ti1 O6 87.56(6) . 2_666
O8 Ba1 Ti1 O6 -92.33(8) . 2_666
O2 Ba1 Ti1 O6 174.03(8) . 2_666
O3A Ba1 Ti1 O6 -133.53(8) . 2_666
O9 Ba1 Ti1 O6 -46.27(7) . 2_666
O10 Ba1 Ti1 O6 26.35(6) . 2_666
O12 Ba1 Ti1 O6 -54.37(8) . 2_666
O11B Ba1 Ti1 O6 31.25(14) . 2_666
O7A Ba1 Ti1 O6 76.07(9) . 2_666
O1 Ba1 Ti1 O6 57.42(5) . 2_666
O5 Ba1 Ti1 O10 41.69(7) . 2_666
O13B Ba1 Ti1 O10 133.19(11) . 2_666
O6 Ba1 Ti1 O10 -28.99(6) . 2_666
O8 Ba1 Ti1 O10 151.12(7) . 2_666
O2 Ba1 Ti1 O10 57.48(7) . 2_666
O3A Ba1 Ti1 O10 109.92(8) . 2_666
O9 Ba1 Ti1 O10 -162.81(7) . 2_666
O10 Ba1 Ti1 O10 -90.20(6) . 2_666
O12 Ba1 Ti1 O10 -170.92(8) . 2_666
O11B Ba1 Ti1 O10 -85.30(14) . 2_666
O7A Ba1 Ti1 O10 -40.48(9) . 2_666
O1 Ba1 Ti1 O10 -59.13(5) . 2_666
O5 Ba1 Ti1 O12 -147.39(7) . .
O13B Ba1 Ti1 O12 -55.90(11) . .
O6 Ba1 Ti1 O12 141.93(7) . .
O8 Ba1 Ti1 O12 -37.97(8) . .
O2 Ba1 Ti1 O12 -131.61(8) . .
O3A Ba1 Ti1 O12 -79.16(8) . .
O9 Ba1 Ti1 O12 8.10(7) . .
O10 Ba1 Ti1 O12 80.71(7) . .
O11B Ba1 Ti1 O12 85.61(15) . .
O7A Ba1 Ti1 O12 130.43(10) . .
O1 Ba1 Ti1 O12 111.78(6) . .
O5 Ba1 Ti1 Ba2 37.63(4) . .
O13B Ba1 Ti1 Ba2 129.12(10) . .
O6 Ba1 Ti1 Ba2 -33.05(3) . .
O8 Ba1 Ti1 Ba2 147.05(6) . .
O2 Ba1 Ti1 Ba2 53.41(5) . .
O3A Ba1 Ti1 Ba2 105.86(6) . .
O9 Ba1 Ti1 Ba2 -166.88(4) . .
O10 Ba1 Ti1 Ba2 -94.26(4) . .
O12 Ba1 Ti1 Ba2 -174.98(6) . .
O11B Ba1 Ti1 Ba2 -89.37(13) . .
O7A Ba1 Ti1 Ba2 -44.55(8) . .
O1 Ba1 Ti1 Ba2 -63.20(2) . .
O5 Ba1 Ti1 Ba1 100.82(5) . 2_666
O13B Ba1 Ti1 Ba1 -167.68(9) . 2_666
O6 Ba1 Ti1 Ba1 30.15(3) . 2_666
O8 Ba1 Ti1 Ba1 -149.75(6) . 2_666
O2 Ba1 Ti1 Ba1 116.61(6) . 2_666
O3A Ba1 Ti1 Ba1 169.05(5) . 2_666
O9 Ba1 Ti1 Ba1 -103.68(5) . 2_666
O10 Ba1 Ti1 Ba1 -31.07(3) . 2_666
O12 Ba1 Ti1 Ba1 -111.78(6) . 2_666
O11B Ba1 Ti1 Ba1 -26.17(13) . 2_666
O7A Ba1 Ti1 Ba1 18.65(8) . 2_666
O1 Ba1 Ti1 Ba1 0.000(2) . 2_666
O5 Ba1 Ti1 Ba2 161.36(4) . 2_666
O13B Ba1 Ti1 Ba2 -107.14(10) . 2_666
O6 Ba1 Ti1 Ba2 90.68(4) . 2_666
O8 Ba1 Ti1 Ba2 -89.21(6) . 2_666
O2 Ba1 Ti1 Ba2 177.15(5) . 2_666
O3A Ba1 Ti1 Ba2 -130.41(6) . 2_666
O9 Ba1 Ti1 Ba2 -43.14(4) . 2_666
O10 Ba1 Ti1 Ba2 29.47(3) . 2_666
O12 Ba1 Ti1 Ba2 -51.24(6) . 2_666
O11B Ba1 Ti1 Ba2 34.37(13) . 2_666
O7A Ba1 Ti1 Ba2 79.19(8) . 2_666
O1 Ba1 Ti1 Ba2 60.54(2) . 2_666
O2 Ti1 O1 Ba2 135.61(5) . 2_666
O6 Ti1 O1 Ba2 -43.85(4) 2_666 2_666
O10 Ti1 O1 Ba2 -134.38(4) 2_666 2_666
O12 Ti1 O1 Ba2 45.42(5) . 2_666
Ba2 Ti1 O1 Ba2 180.0 . 2_666
Ba1 Ti1 O1 Ba2 -87.85(2) 2_666 2_666
Ba1 Ti1 O1 Ba2 92.15(2) . 2_666
O2 Ti1 O1 Ba2 -44.39(5) . .
O6 Ti1 O1 Ba2 136.15(4) 2_666 .
O10 Ti1 O1 Ba2 45.62(4) 2_666 .
O12 Ti1 O1 Ba2 -134.58(5) . .
Ba1 Ti1 O1 Ba2 92.15(2) 2_666 .
Ba2 Ti1 O1 Ba2 180.0 2_666 .
Ba1 Ti1 O1 Ba2 -87.85(2) . .
O2 Ti1 O1 Ba1 43.46(5) . .
O6 Ti1 O1 Ba1 -135.99(5) 2_666 .
O10 Ti1 O1 Ba1 133.47(4) 2_666 .
O12 Ti1 O1 Ba1 -46.73(5) . .
Ba2 Ti1 O1 Ba1 87.85(2) . .
Ba1 Ti1 O1 Ba1 180.000(2) 2_666 .
Ba2 Ti1 O1 Ba1 -92.15(2) 2_666 .
O2 Ti1 O1 Ba1 -136.54(5) . 2_666
O6 Ti1 O1 Ba1 44.01(5) 2_666 2_666
O10 Ti1 O1 Ba1 -46.53(4) 2_666 2_666
O12 Ti1 O1 Ba1 133.27(5) . 2_666
Ba2 Ti1 O1 Ba1 -92.15(2) . 2_666
Ba2 Ti1 O1 Ba1 87.85(2) 2_666 2_666
Ba1 Ti1 O1 Ba1 180.0 . 2_666
O4 Ba2 O1 Ti1 -89.57(6) . 2_666
O13A Ba2 O1 Ti1 14.13(6) 2_666 2_666
O11A Ba2 O1 Ti1 167.81(6) . 2_666
O2 Ba2 O1 Ti1 -142.70(4) . 2_666
O14 Ba2 O1 Ti1 91.27(6) . 2_666
O10 Ba2 O1 Ti1 141.19(4) 2_666 2_666
O6 Ba2 O1 Ti1 -37.16(4) . 2_666
O12 Ba2 O1 Ti1 39.03(4) 2_666 2_666
O3B Ba2 O1 Ti1 -168.67(11) . 2_666
O7B Ba2 O1 Ti1 -12.19(10) . 2_666
O15 Ba2 O1 Ti1 82.70(17) . 2_666
O4 Ba2 O1 Ti1 90.44(6) . .
O13A Ba2 O1 Ti1 -165.87(6) 2_666 .
O11A Ba2 O1 Ti1 -12.19(6) . .
O2 Ba2 O1 Ti1 37.30(4) . .
O14 Ba2 O1 Ti1 -88.73(6) . .
O10 Ba2 O1 Ti1 -38.81(4) 2_666 .
O6 Ba2 O1 Ti1 142.84(4) . .
O12 Ba2 O1 Ti1 -140.97(4) 2_666 .
O3B Ba2 O1 Ti1 11.33(11) . .
O7B Ba2 O1 Ti1 167.81(10) . .
O15 Ba2 O1 Ti1 -97.30(17) . .
O4 Ba2 O1 Ba1 -0.05(5) . .
O13A Ba2 O1 Ba1 103.65(6) 2_666 .
O11A Ba2 O1 Ba1 -102.67(7) . .
O2 Ba2 O1 Ba1 -53.18(5) . .
O14 Ba2 O1 Ba1 -179.21(5) . .
O10 Ba2 O1 Ba1 -129.29(4) 2_666 .
O6 Ba2 O1 Ba1 52.35(4) . .
O12 Ba2 O1 Ba1 128.55(4) 2_666 .
O3B Ba2 O1 Ba1 -79.15(11) . .
O7B Ba2 O1 Ba1 77.33(10) . .
O15 Ba2 O1 Ba1 172.22(17) . .
O4 Ba2 O1 Ba1 179.95(5) . 2_666
O13A Ba2 O1 Ba1 -76.35(6) 2_666 2_666
O11A Ba2 O1 Ba1 77.33(7) . 2_666
O2 Ba2 O1 Ba1 126.82(5) . 2_666
O14 Ba2 O1 Ba1 0.79(5) . 2_666
O10 Ba2 O1 Ba1 50.71(4) 2_666 2_666
O6 Ba2 O1 Ba1 -127.65(4) . 2_666
O12 Ba2 O1 Ba1 -51.45(5) 2_666 2_666
O3B Ba2 O1 Ba1 100.85(11) . 2_666
O7B Ba2 O1 Ba1 -102.67(10) . 2_666
O15 Ba2 O1 Ba1 -7.78(17) . 2_666
O5 Ba1 O1 Ti1 92.19(5) . 2_666
O13B Ba1 O1 Ti1 -166.98(10) . 2_666
O6 Ba1 O1 Ti1 37.67(4) . 2_666
O8 Ba1 O1 Ti1 -87.00(12) . 2_666
O2 Ba1 O1 Ti1 143.58(4) . 2_666
O3A Ba1 O1 Ti1 168.61(6) . 2_666
O9 Ba1 O1 Ti1 -88.26(5) . 2_666
O10 Ba1 O1 Ti1 -39.16(4) . 2_666
O12 Ba1 O1 Ti1 -140.26(4) . 2_666
O11B Ba1 O1 Ti1 -17.44(9) . 2_666
O7A Ba1 O1 Ti1 12.22(5) . 2_666
O5 Ba1 O1 Ti1 -87.81(5) . .
O13B Ba1 O1 Ti1 13.02(10) . .
O6 Ba1 O1 Ti1 -142.33(4) . .
O8 Ba1 O1 Ti1 93.00(12) . .
O2 Ba1 O1 Ti1 -36.42(4) . .
O3A Ba1 O1 Ti1 -11.39(6) . .
O9 Ba1 O1 Ti1 91.74(5) . .
O10 Ba1 O1 Ti1 140.84(4) . .
O12 Ba1 O1 Ti1 39.74(4) . .
O11B Ba1 O1 Ti1 162.56(9) . .
O7A Ba1 O1 Ti1 -167.78(5) . .
O5 Ba1 O1 Ba2 -178.48(4) . 2_666
O13B Ba1 O1 Ba2 -77.65(11) . 2_666
O6 Ba1 O1 Ba2 127.00(4) . 2_666
O8 Ba1 O1 Ba2 2.33(11) . 2_666
O2 Ba1 O1 Ba2 -127.09(4) . 2_666
O3A Ba1 O1 Ba2 -102.06(6) . 2_666
O9 Ba1 O1 Ba2 1.07(4) . 2_666
O10 Ba1 O1 Ba2 50.17(4) . 2_666
O12 Ba1 O1 Ba2 -50.94(5) . 2_666
O11B Ba1 O1 Ba2 71.89(9) . 2_666
O7A Ba1 O1 Ba2 101.54(6) . 2_666
O5 Ba1 O1 Ba2 1.52(4) . .
O13B Ba1 O1 Ba2 102.35(11) . .
O6 Ba1 O1 Ba2 -53.00(4) . .
O8 Ba1 O1 Ba2 -177.67(11) . .
O2 Ba1 O1 Ba2 52.91(4) . .
O3A Ba1 O1 Ba2 77.94(6) . .
O9 Ba1 O1 Ba2 -178.93(4) . .
O10 Ba1 O1 Ba2 -129.83(4) . .
O12 Ba1 O1 Ba2 129.06(5) . .
O11B Ba1 O1 Ba2 -108.11(9) . .
O7A Ba1 O1 Ba2 -78.46(6) . .
O16 Ti1 O2 C1 -0.21(18) . .
O1 Ti1 O2 C1 179.52(17) . .
O10 Ti1 O2 C1 93.82(18) 2_666 .
O12 Ti1 O2 C1 -95.77(18) . .
Ba2 Ti1 O2 C1 129.33(19) . .
Ba1 Ti1 O2 C1 133.40(16) 2_666 .
Ba2 Ti1 O2 C1 -134.83(16) 2_666 .
Ba1 Ti1 O2 C1 -131.48(19) . .
O16 Ti1 O2 Ba2 -129.54(6) . .
O1 Ti1 O2 Ba2 50.19(4) . .
O10 Ti1 O2 Ba2 -35.51(6) 2_666 .
O12 Ti1 O2 Ba2 134.90(6) . .
Ba1 Ti1 O2 Ba2 4.07(7) 2_666 .
Ba2 Ti1 O2 Ba2 95.84(5) 2_666 .
Ba1 Ti1 O2 Ba2 99.19(6) . .
O16 Ti1 O2 Ba1 131.27(6) . .
O1 Ti1 O2 Ba1 -48.99(4) . .
O10 Ti1 O2 Ba1 -134.70(6) 2_666 .
O12 Ti1 O2 Ba1 35.72(6) . .
Ba2 Ti1 O2 Ba1 -99.19(6) . .
Ba1 Ti1 O2 Ba1 -95.12(5) 2_666 .
Ba2 Ti1 O2 Ba1 -3.35(6) 2_666 .
O4 Ba2 O2 C1 47.63(13) . .
O13A Ba2 O2 C1 119.79(18) 2_666 .
O11A Ba2 O2 C1 -45.31(14) . .
O14 Ba2 O2 C1 -85.68(15) . .
O10 Ba2 O2 C1 -111.52(14) 2_666 .
O6 Ba2 O2 C1 130.81(13) . .
O12 Ba2 O2 C1 -175.25(12) 2_666 .
O3B Ba2 O2 C1 -23.98(16) . .
O7B Ba2 O2 C1 99.04(19) . .
O15 Ba2 O2 C1 -7.10(15) . .
O1 Ba2 O2 C1 -176.73(14) . .
O4 Ba2 O2 Ti1 -172.32(7) . .
O13A Ba2 O2 Ti1 -100.16(14) 2_666 .
O11A Ba2 O2 Ti1 94.74(8) . .
O14 Ba2 O2 Ti1 54.37(9) . .
O10 Ba2 O2 Ti1 28.53(5) 2_666 .
O6 Ba2 O2 Ti1 -89.14(6) . .
O12 Ba2 O2 Ti1 -35.20(7) 2_666 .
O3B Ba2 O2 Ti1 116.07(13) . .
O7B Ba2 O2 Ti1 -120.91(14) . .
O15 Ba2 O2 Ti1 132.95(6) . .
O1 Ba2 O2 Ti1 -36.67(4) . .
O4 Ba2 O2 Ba1 -74.03(6) . .
O13A Ba2 O2 Ba1 -1.87(16) 2_666 .
O11A Ba2 O2 Ba1 -166.97(7) . .
O14 Ba2 O2 Ba1 152.66(6) . .
O10 Ba2 O2 Ba1 126.82(6) 2_666 .
O6 Ba2 O2 Ba1 9.15(4) . .
O12 Ba2 O2 Ba1 63.09(6) 2_666 .
O3B Ba2 O2 Ba1 -145.64(12) . .
O7B Ba2 O2 Ba1 -22.62(15) . .
O15 Ba2 O2 Ba1 -128.76(6) . .
O1 Ba2 O2 Ba1 61.62(4) . .
O5 Ba1 O2 C1 -54.91(13) . .
O13B Ba1 O2 C1 44.74(15) . .
O6 Ba1 O2 C1 -130.45(13) . .
O8 Ba1 O2 C1 15.75(15) . .
O3A Ba1 O2 C1 24.50(13) . .
O9 Ba1 O2 C1 83.72(14) . .
O10 Ba1 O2 C1 174.92(12) . .
O12 Ba1 O2 C1 112.75(13) . .
O11B Ba1 O2 C1 -130.5(3) . .
O7A Ba1 O2 C1 -98.91(14) . .
O1 Ba1 O2 C1 177.23(14) . .
O5 Ba1 O2 Ti1 163.76(7) . .
O13B Ba1 O2 Ti1 -96.59(10) . .
O6 Ba1 O2 Ti1 88.22(6) . .
O8 Ba1 O2 Ti1 -125.59(6) . .
O3A Ba1 O2 Ti1 -116.83(8) . .
O9 Ba1 O2 Ti1 -57.62(8) . .
O10 Ba1 O2 Ti1 33.58(6) . .
O12 Ba1 O2 Ti1 -28.58(5) . .
O11B Ba1 O2 Ti1 88.2(2) . .
O7A Ba1 O2 Ti1 119.75(8) . .
O1 Ba1 O2 Ti1 35.90(3) . .
O5 Ba1 O2 Ba2 66.31(5) . .
O13B Ba1 O2 Ba2 165.96(10) . .
O6 Ba1 O2 Ba2 -9.23(4) . .
O8 Ba1 O2 Ba2 136.96(5) . .
O3A Ba1 O2 Ba2 145.72(8) . .
O9 Ba1 O2 Ba2 -155.06(5) . .
O10 Ba1 O2 Ba2 -63.87(5) . .
O12 Ba1 O2 Ba2 -126.03(6) . .
O11B Ba1 O2 Ba2 -9.3(2) . .
O7A Ba1 O2 Ba2 22.30(9) . .
O1 Ba1 O2 Ba2 -61.55(3) . .
O5 Ba1 O3A C2A 85.1(2) . .
O13B Ba1 O3A C2A -114.8(4) . .
O6 Ba1 O3A C2A 42.3(3) . .
O8 Ba1 O3A C2A -179.8(2) . .
O2 Ba1 O3A C2A 6.6(2) . .
O9 Ba1 O3A C2A -136.2(2) . .
O10 Ba1 O3A C2A -66.4(3) . .
O12 Ba1 O3A C2A -57.1(2) . .
O11B Ba1 O3A C2A 172.1(2) . .
O7A Ba1 O3A C2A 132.3(2) . .
O1 Ba1 O3A C2A -16.6(2) . .
O5 Ba1 O3A C3A -115.8(8) . .
O13B Ba1 O3A C3A 44.4(8) . .
O6 Ba1 O3A C3A -158.6(8) . .
O8 Ba1 O3A C3A -20.6(8) . .
O2 Ba1 O3A C3A 165.7(8) . .
O9 Ba1 O3A C3A 22.9(8) . .
O10 Ba1 O3A C3A 92.8(8) . .
O12 Ba1 O3A C3A 102.1(8) . .
O11B Ba1 O3A C3A -28.8(8) . .
O7A Ba1 O3A C3A -68.5(8) . .
O1 Ba1 O3A C3A 142.5(8) . .
C3A O3A C2A C1 164.5(8) . .
Ba1 O3A C2A C1 -33.4(3) . .
O4 Ba2 O3B C2B -92.3(4) . .
O13A Ba2 O3B C2B -160.7(4) 2_666 .
O11A Ba2 O3B C2B 111.8(5) . .
O2 Ba2 O3B C2B -0.7(4) . .
O14 Ba2 O3B C2B 138.6(4) . .
O10 Ba2 O3B C2B 63.2(4) 2_666 .
O6 Ba2 O3B C2B -37.8(5) . .
O12 Ba2 O3B C2B 76.3(5) 2_666 .
O7B Ba2 O3B C2B -126.7(4) . .
O15 Ba2 O3B C2B -167.7(4) . .
O1 Ba2 O3B C2B 23.0(4) . .
O4 Ba2 O3B C3B 110.8(12) . .
O13A Ba2 O3B C3B 42.4(12) 2_666 .
O11A Ba2 O3B C3B -45.1(12) . .
O2 Ba2 O3B C3B -157.6(12) . .
O14 Ba2 O3B C3B -18.4(12) . .
O10 Ba2 O3B C3B -93.7(12) 2_666 .
O6 Ba2 O3B C3B 165.3(12) . .
O12 Ba2 O3B C3B -80.6(12) 2_666 .
O7B Ba2 O3B C3B 76.3(12) . .
O15 Ba2 O3B C3B 35.4(12) . .
O1 Ba2 O3B C3B -133.9(12) . .
C3B O3B C2B C1 -178.1(11) . .
Ba2 O3B C2B C1 21.8(6) . .
O13A Ba2 O4 C4 -117.5(2) 2_666 .
O11A Ba2 O4 C4 112.0(2) . .
O2 Ba2 O4 C4 39.7(2) . .
O14 Ba2 O4 C4 177.65(18) . .
O10 Ba2 O4 C4 66.9(2) 2_666 .
O6 Ba2 O4 C4 -41.9(2) . .
O12 Ba2 O4 C4 -69.1(2) 2_666 .
O3B Ba2 O4 C4 103.1(2) . .
O7B Ba2 O4 C4 -103.5(2) . .
O15 Ba2 O4 C4 -179.9(2) . .
O1 Ba2 O4 C4 -1.4(2) . .
O13B Ba1 O5 C4 -120.9(3) . .
O6 Ba1 O5 C4 36.2(3) . .
O8 Ba1 O5 C4 172.3(3) . .
O2 Ba1 O5 C4 -49.3(3) . .
O3A Ba1 O5 C4 -113.3(3) . .
O9 Ba1 O5 C4 173.2(3) . .
O10 Ba1 O5 C4 48.0(3) . .
O12 Ba1 O5 C4 -63.2(3) . .
O11B Ba1 O5 C4 108.3(3) . .
O7A Ba1 O5 C4 100.2(3) . .
O1 Ba1 O5 C4 -7.4(3) . .
O5 Ba1 O6 C24 57.88(13) . .
O13B Ba1 O6 C24 120.6(2) . .
O8 Ba1 O6 C24 -15.89(15) . .
O2 Ba1 O6 C24 131.22(13) . .
O3A Ba1 O6 C24 100.30(15) . .
O9 Ba1 O6 C24 -81.76(14) . .
O10 Ba1 O6 C24 -112.14(14) . .
O12 Ba1 O6 C24 -174.88(13) . .
O11B Ba1 O6 C24 -48.79(15) . .
O7A Ba1 O6 C24 -23.89(13) . .
O1 Ba1 O6 C24 -176.62(14) . .
O5 Ba1 O6 Ti1 -162.21(7) . 2_666
O13B Ba1 O6 Ti1 -99.5(2) . 2_666
O8 Ba1 O6 Ti1 124.02(6) . 2_666
O2 Ba1 O6 Ti1 -88.87(6) . 2_666
O3A Ba1 O6 Ti1 -119.79(8) . 2_666
O9 Ba1 O6 Ti1 58.15(8) . 2_666
O10 Ba1 O6 Ti1 27.77(5) . 2_666
O12 Ba1 O6 Ti1 -34.97(7) . 2_666
O11B Ba1 O6 Ti1 91.11(10) . 2_666
O7A Ba1 O6 Ti1 116.02(8) . 2_666
O1 Ba1 O6 Ti1 -36.71(4) . 2_666
O5 Ba1 O6 Ba2 -64.14(5) . .
O13B Ba1 O6 Ba2 -1.4(2) . .
O8 Ba1 O6 Ba2 -137.91(5) . .
O2 Ba1 O6 Ba2 9.20(4) . .
O3A Ba1 O6 Ba2 -21.72(9) . .
O9 Ba1 O6 Ba2 156.22(5) . .
O10 Ba1 O6 Ba2 125.84(6) . .
O12 Ba1 O6 Ba2 63.10(6) . .
O11B Ba1 O6 Ba2 -170.81(10) . .
O7A Ba1 O6 Ba2 -145.91(7) . .
O1 Ba1 O6 Ba2 61.36(4) . .
O4 Ba2 O6 C24 -47.09(13) . .
O13A Ba2 O6 C24 44.84(14) 2_666 .
O11A Ba2 O6 C24 -122.40(17) . .
O2 Ba2 O6 C24 -130.56(14) . .
O14 Ba2 O6 C24 87.32(14) . .
O10 Ba2 O6 C24 175.34(13) 2_666 .
O12 Ba2 O6 C24 111.82(14) 2_666 .
O3B Ba2 O6 C24 -97.74(18) . .
O7B Ba2 O6 C24 23.78(16) . .
O15 Ba2 O6 C24 9.01(15) . .
O1 Ba2 O6 C24 176.75(14) . .
O4 Ba2 O6 Ti1 172.36(6) . 2_666
O13A Ba2 O6 Ti1 -95.71(7) 2_666 2_666
O11A Ba2 O6 Ti1 97.05(14) . 2_666
O2 Ba2 O6 Ti1 88.89(6) . 2_666
O14 Ba2 O6 Ti1 -53.23(8) . 2_666
O10 Ba2 O6 Ti1 34.80(6) 2_666 2_666
O12 Ba2 O6 Ti1 -28.73(5) 2_666 2_666
O3B Ba2 O6 Ti1 121.72(13) . 2_666
O7B Ba2 O6 Ti1 -116.77(12) . 2_666
O15 Ba2 O6 Ti1 -131.54(5) . 2_666
O1 Ba2 O6 Ti1 36.21(3) . 2_666
O4 Ba2 O6 Ba1 74.19(5) . .
O13A Ba2 O6 Ba1 166.12(7) 2_666 .
O11A Ba2 O6 Ba1 -1.12(14) . .
O2 Ba2 O6 Ba1 -9.28(4) . .
O14 Ba2 O6 Ba1 -151.40(5) . .
O10 Ba2 O6 Ba1 -63.38(5) 2_666 .
O12 Ba2 O6 Ba1 -126.90(5) 2_666 .
O3B Ba2 O6 Ba1 23.54(14) . .
O7B Ba2 O6 Ba1 145.06(12) . .
O15 Ba2 O6 Ba1 130.29(5) . .
O1 Ba2 O6 Ba1 -61.97(3) . .
O5 Ba1 O7A C26A 122.7(7) . .
O13B Ba1 O7A C26A 44.1(7) . .
O6 Ba1 O7A C26A -158.2(7) . .
O8 Ba1 O7A C26A 27.8(7) . .
O2 Ba1 O7A C26A 165.7(7) . .
O3A Ba1 O7A C26A 76.5(7) . .
O9 Ba1 O7A C26A -16.1(7) . .
O10 Ba1 O7A C26A -94.1(7) . .
O12 Ba1 O7A C26A -84.5(7) . .
O11B Ba1 O7A C26A -40.0(7) . .
O1 Ba1 O7A C26A -134.8(7) . .
O5 Ba1 O7A C25A -84.5(2) . .
O13B Ba1 O7A C25A -163.2(2) . .
O6 Ba1 O7A C25A -5.48(18) . .
O8 Ba1 O7A C25A -179.4(2) . .
O2 Ba1 O7A C25A -41.5(2) . .
O3A Ba1 O7A C25A -130.8(2) . .
O9 Ba1 O7A C25A 136.6(2) . .
O10 Ba1 O7A C25A 58.6(2) . .
O12 Ba1 O7A C25A 68.3(2) . .
O11B Ba1 O7A C25A 112.8(3) . .
O1 Ba1 O7A C25A 18.0(2) . .
C26A O7A C25A C24 -170.9(6) . .
Ba1 O7A C25A C24 31.5(3) . .
O4 Ba2 O7B C25B 99.4(4) . .
O13A Ba2 O7B C25B -116.2(5) 2_666 .
O11A Ba2 O7B C25B 163.8(3) . .
O2 Ba2 O7B C25B 43.6(5) . .
O14 Ba2 O7B C25B -132.9(4) . .
O10 Ba2 O7B C25B -66.8(5) 2_666 .
O6 Ba2 O7B C25B 7.0(4) . .
O12 Ba2 O7B C25B -57.0(4) 2_666 .
O3B Ba2 O7B C25B 134.0(4) . .
O15 Ba2 O7B C25B 175.1(4) . .
O1 Ba2 O7B C25B -16.2(4) . .
O4 Ba2 O7B C26B -106.3(14) . .
O13A Ba2 O7B C26B 38.2(14) 2_666 .
O11A Ba2 O7B C26B -41.8(14) . .
O2 Ba2 O7B C26B -162.1(14) . .
O14 Ba2 O7B C26B 21.4(14) . .
O10 Ba2 O7B C26B 87.6(14) 2_666 .
O6 Ba2 O7B C26B 161.4(14) . .
O12 Ba2 O7B C26B 97.3(14) 2_666 .
O3B Ba2 O7B C26B -71.7(14) . .
O15 Ba2 O7B C26B -30.5(14) . .
O1 Ba2 O7B C26B 138.2(14) . .
C26B O7B C25B C24 167.9(12) . .
Ba2 O7B C25B C24 -33.2(5) . .
O5 Ba1 O8 C27 -176.68(13) . .
O13B Ba1 O8 C27 89.41(16) . .
O6 Ba1 O8 C27 -109.70(13) . .
O2 Ba1 O8 C27 119.84(13) . .
O3A Ba1 O8 C27 111.97(14) . .
O9 Ba1 O8 C27 4.11(12) . .
O10 Ba1 O8 C27 -38.36(14) . .
O12 Ba1 O8 C27 48.02(14) . .
O11B Ba1 O8 C27 -73.88(16) . .
O7A Ba1 O8 C27 -102.36(14) . .
O1 Ba1 O8 C27 2.5(2) . .
O5 Ba1 O9 C27 -5.18(17) . .
O13B Ba1 O9 C27 -79.78(16) . .
O6 Ba1 O9 C27 110.35(14) . .
O8 Ba1 O9 C27 -4.04(12) . .
O2 Ba1 O9 C27 -119.50(13) . .
O3A Ba1 O9 C27 -71.12(15) . .
O10 Ba1 O9 C27 137.02(14) . .
O12 Ba1 O9 C27 -144.65(14) . .
O11B Ba1 O9 C27 74.40(16) . .
O7A Ba1 O9 C27 62.36(14) . .
O1 Ba1 O9 C27 175.45(12) . .
O5 Ba1 O10 C47 99.55(13) . .
O13B Ba1 O10 C47 -95.50(18) . .
O6 Ba1 O10 C47 112.64(13) . .
O8 Ba1 O10 C47 -15.46(13) . .
O2 Ba1 O10 C47 -179.52(12) . .
O3A Ba1 O10 C47 -118.74(16) . .
O9 Ba1 O10 C47 -45.37(13) . .
O12 Ba1 O10 C47 -127.89(13) . .
O11B Ba1 O10 C47 21.65(15) . .
O7A Ba1 O10 C47 47.35(13) . .
O1 Ba1 O10 C47 178.15(13) . .
O5 Ba1 O10 Ti1 -40.69(8) . 2_666
O13B Ba1 O10 Ti1 124.26(13) . 2_666
O6 Ba1 O10 Ti1 -27.61(5) . 2_666
O8 Ba1 O10 Ti1 -155.71(5) . 2_666
O2 Ba1 O10 Ti1 40.24(6) . 2_666
O3A Ba1 O10 Ti1 101.02(12) . 2_666
O9 Ba1 O10 Ti1 174.38(6) . 2_666
O12 Ba1 O10 Ti1 91.87(6) . 2_666
O11B Ba1 O10 Ti1 -118.59(11) . 2_666
O7A Ba1 O10 Ti1 -92.90(7) . 2_666
O1 Ba1 O10 Ti1 37.91(3) . 2_666
O5 Ba1 O10 Ba2 -137.62(6) . 2_666
O13B Ba1 O10 Ba2 27.32(14) . 2_666
O6 Ba1 O10 Ba2 -124.54(6) . 2_666
O8 Ba1 O10 Ba2 107.36(5) . 2_666
O2 Ba1 O10 Ba2 -56.69(5) . 2_666
O3A Ba1 O10 Ba2 4.08(13) . 2_666
O9 Ba1 O10 Ba2 77.45(6) . 2_666
O12 Ba1 O10 Ba2 -5.06(4) . 2_666
O11B Ba1 O10 Ba2 144.47(11) . 2_666
O7A Ba1 O10 Ba2 170.17(6) . 2_666
O1 Ba1 O10 Ba2 -59.02(4) . 2_666
O4 Ba2 O11A C49A 10.5(5) . .
O13A Ba2 O11A C49A -79.8(5) 2_666 .
O2 Ba2 O11A C49A 92.3(5) . .
O14 Ba2 O11A C49A -118.4(5) . .
O10 Ba2 O11A C49A 157.3(5) 2_666 .
O6 Ba2 O11A C49A 83.8(5) . .
O12 Ba2 O11A C49A -168.5(5) 2_666 .
O3B Ba2 O11A C49A 33.1(5) . .
O7B Ba2 O11A C49A -47.2(6) . .
O15 Ba2 O11A C49A -58.6(5) . .
O1 Ba2 O11A C49A 132.8(5) . .
O4 Ba2 O11A C48A -146.8(2) . .
O13A Ba2 O11A C48A 122.9(2) 2_666 .
O2 Ba2 O11A C48A -65.0(2) . .
O14 Ba2 O11A C48A 84.3(2) . .
O10 Ba2 O11A C48A 0.0(2) 2_666 .
O6 Ba2 O11A C48A -73.5(3) . .
O12 Ba2 O11A C48A 34.2(3) 2_666 .
O3B Ba2 O11A C48A -124.2(4) . .
O7B Ba2 O11A C48A 155.5(2) . .
O15 Ba2 O11A C48A 144.1(2) . .
O1 Ba2 O11A C48A -24.5(2) . .
C49A O11A C48A C47 176.5(4) . 2_666
Ba2 O11A C48A C47 -23.9(3) . 2_666
O5 Ba1 O11B C49B 30.0(14) . .
O13B Ba1 O11B C49B -74.4(15) . .
O6 Ba1 O11B C49B 99.6(14) . .
O8 Ba1 O11B C49B -54.6(14) . .
O2 Ba1 O11B C49B 99.7(15) . .
O3A Ba1 O11B C49B -45.9(15) . .
O9 Ba1 O11B C49B -106.3(14) . .
O10 Ba1 O11B C49B 162.9(15) . .
O12 Ba1 O11B C49B -158.3(14) . .
O7A Ba1 O11B C49B 47.1(14) . .
O1 Ba1 O11B C49B 142.9(14) . .
O5 Ba1 O11B C48B -122.9(4) . .
O13B Ba1 O11B C48B 132.6(4) . .
O6 Ba1 O11B C48B -53.3(4) . .
O8 Ba1 O11B C48B 152.4(4) . .
O2 Ba1 O11B C48B -53.3(5) . .
O3A Ba1 O11B C48B 161.1(3) . .
O9 Ba1 O11B C48B 100.8(4) . .
O10 Ba1 O11B C48B 10.0(4) . .
O12 Ba1 O11B C48B 48.7(4) . .
O7A Ba1 O11B C48B -105.9(4) . .
O1 Ba1 O11B C48B -10.1(4) . .
C49B O11B C48B C47 169.4(14) . .
Ba1 O11B C48B C47 -35.5(5) . .
O16 Ti1 O12 C50 -0.7(2) . .
O1 Ti1 O12 C50 179.63(19) . .
O2 Ti1 O12 C50 92.8(2) . .
O6 Ti1 O12 C50 -94.1(2) 2_666 .
Ba2 Ti1 O12 C50 133.51(18) . .
Ba1 Ti1 O12 C50 -133.54(18) 2_666 .
Ba2 Ti1 O12 C50 -129.5(2) 2_666 .
Ba1 Ti1 O12 C50 127.8(2) . .
O16 Ti1 O12 Ba2 128.72(6) . 2_666
O1 Ti1 O12 Ba2 -50.92(4) . 2_666
O2 Ti1 O12 Ba2 -137.78(6) . 2_666
O6 Ti1 O12 Ba2 35.31(5) 2_666 2_666
Ba2 Ti1 O12 Ba2 -97.03(5) . 2_666
Ba1 Ti1 O12 Ba2 -4.09(6) 2_666 2_666
Ba1 Ti1 O12 Ba2 -102.72(6) . 2_666
O16 Ti1 O12 Ba1 -128.56(6) . .
O1 Ti1 O12 Ba1 51.81(4) . .
O2 Ti1 O12 Ba1 -35.06(6) . .
O6 Ti1 O12 Ba1 138.03(6) 2_666 .
Ba2 Ti1 O12 Ba1 5.69(6) . .
Ba1 Ti1 O12 Ba1 98.63(5) 2_666 .
Ba2 Ti1 O12 Ba1 102.72(6) 2_666 .
O5 Ba1 O12 C50 -97.81(16) . .
O13B Ba1 O12 C50 -26.88(18) . .
O6 Ba1 O12 C50 179.36(15) . .
O8 Ba1 O12 C50 16.04(16) . .
O2 Ba1 O12 C50 -113.10(16) . .
O3A Ba1 O12 C50 -48.50(16) . .
O9 Ba1 O12 C50 46.65(15) . .
O10 Ba1 O12 C50 126.84(15) . .
O11B Ba1 O12 C50 92.80(19) . .
O7A Ba1 O12 C50 117.25(17) . .
O1 Ba1 O12 C50 -178.88(16) . .
O5 Ba1 O12 Ti1 43.08(8) . .
O13B Ba1 O12 Ti1 114.02(12) . .
O6 Ba1 O12 Ti1 -39.74(7) . .
O8 Ba1 O12 Ti1 156.94(5) . .
O2 Ba1 O12 Ti1 27.80(5) . .
O3A Ba1 O12 Ti1 92.39(8) . .
O9 Ba1 O12 Ti1 -172.46(6) . .
O10 Ba1 O12 Ti1 -92.27(7) . .
O11B Ba1 O12 Ti1 -126.31(12) . .
O7A Ba1 O12 Ti1 -101.86(12) . .
O1 Ba1 O12 Ti1 -37.98(4) . .
O5 Ba1 O12 Ba2 140.37(6) . 2_666
O13B Ba1 O12 Ba2 -148.69(12) . 2_666
O6 Ba1 O12 Ba2 57.55(6) . 2_666
O8 Ba1 O12 Ba2 -105.77(6) . 2_666
O2 Ba1 O12 Ba2 125.09(6) . 2_666
O3A Ba1 O12 Ba2 -170.31(7) . 2_666
O9 Ba1 O12 Ba2 -75.16(6) . 2_666
O10 Ba1 O12 Ba2 5.02(4) . 2_666
O11B Ba1 O12 Ba2 -29.01(12) . 2_666
O7A Ba1 O12 Ba2 -4.56(13) . 2_666
O1 Ba1 O12 Ba2 59.31(4) . 2_666
C52A O13A C51A C50 174.2(8) . .
Ba2 O13A C51A C50 -26.8(3) 2_666 .
O5 Ba1 O13B C51B 126.8(4) . .
O6 Ba1 O13B C51B 68.2(5) . .
O8 Ba1 O13B C51B -144.5(4) . .
O2 Ba1 O13B C51B 57.3(4) . .
O3A Ba1 O13B C51B 107.9(5) . .
O9 Ba1 O13B C51B -94.8(4) . .
O10 Ba1 O13B C51B -42.1(5) . .
O12 Ba1 O13B C51B -6.4(4) . .
O11B Ba1 O13B C51B -125.0(4) . .
O7A Ba1 O13B C51B -161.4(3) . .
O1 Ba1 O13B C51B 17.4(4) . .
O5 Ba1 O13B C52B -25.7(14) . .
O6 Ba1 O13B C52B -84.3(14) . .
O8 Ba1 O13B C52B 63.0(14) . .
O2 Ba1 O13B C52B -95.2(14) . .
O3A Ba1 O13B C52B -44.6(14) . .
O9 Ba1 O13B C52B 112.7(14) . .
O10 Ba1 O13B C52B 165.3(14) . .
O12 Ba1 O13B C52B -158.9(14) . .
O11B Ba1 O13B C52B 82.4(14) . .
O7A Ba1 O13B C52B 46.1(14) . .
O1 Ba1 O13B C52B -135.1(14) . .
C52B O13B C51B C50 -173.7(13) . .
Ba1 O13B C51B C50 32.0(5) . .
O4 Ba2 O14 C53 27.0(2) . .
O13A Ba2 O14 C53 -47.36(19) 2_666 .
O11A Ba2 O14 C53 102.4(2) . .
O2 Ba2 O14 C53 143.36(17) . .
O10 Ba2 O14 C53 166.3(2) 2_666 .
O6 Ba2 O14 C53 -91.49(19) . .
O12 Ba2 O14 C53 -113.07(19) 2_666 .
O3B Ba2 O14 C53 92.0(2) . .
O7B Ba2 O14 C53 -40.0(2) . .
O15 Ba2 O14 C53 24.16(17) . .
O1 Ba2 O14 C53 -153.91(18) . .
O4 Ba2 O15 C54 -169.57(17) . .
O13A Ba2 O15 C54 90.68(17) 2_666 .
O11A Ba2 O15 C54 -71.53(17) . .
O2 Ba2 O15 C54 -110.52(16) . .
O14 Ba2 O15 C54 8.02(15) . .
O10 Ba2 O15 C54 -35.24(17) 2_666 .
O6 Ba2 O15 C54 129.81(15) . .
O12 Ba2 O15 C54 56.72(17) 2_666 .
O3B Ba2 O15 C54 -94.80(19) . .
O7B Ba2 O15 C54 116.22(19) . .
O1 Ba2 O15 C54 17.5(3) . .
O4 Ba2 O15 C55 -14.99(18) . .
O13A Ba2 O15 C55 -114.7(2) 2_666 .
O11A Ba2 O15 C55 83.05(19) . .
O2 Ba2 O15 C55 44.1(2) . .
O14 Ba2 O15 C55 162.6(2) . .
O10 Ba2 O15 C55 119.34(18) 2_666 .
O6 Ba2 O15 C55 -75.61(19) . .
O12 Ba2 O15 C55 -148.70(18) 2_666 .
O3B Ba2 O15 C55 59.8(2) . .
O7B Ba2 O15 C55 -89.2(2) . .
O1 Ba2 O15 C55 172.10(16) . .
O2 Ti1 O16 C56A -125.8(8) . .
O6 Ti1 O16 C56A 53.7(8) 2_666 .
O10 Ti1 O16 C56A 144.1(8) 2_666 .
O12 Ti1 O16 C56A -35.6(8) . .
Ba2 Ti1 O16 C56A -170.5(8) . .
Ba1 Ti1 O16 C56A 97.6(8) 2_666 .
Ba2 Ti1 O16 C56A 10.1(8) 2_666 .
Ba1 Ti1 O16 C56A -82.3(8) . .
O2 Ti1 O16 C56B -82(2) . .
O6 Ti1 O16 C56B 97(2) 2_666 .
O10 Ti1 O16 C56B -172(2) 2_666 .
O12 Ti1 O16 C56B 8(2) . .
Ba2 Ti1 O16 C56B -127(2) . .
Ba1 Ti1 O16 C56B 141(2) 2_666 .
Ba2 Ti1 O16 C56B 54(2) 2_666 .
Ba1 Ti1 O16 C56B -39(2) . .
Ti1 O2 C1 C2A 73.6(2) . .
Ba2 O2 C1 C2A -163.67(17) . .
Ba1 O2 C1 C2A -51.5(2) . .
Ti1 O2 C1 C2B -75.8(3) . .
Ba2 O2 C1 C2B 46.9(3) . .
Ba1 O2 C1 C2B 159.0(3) . .
O3A C2A C1 O2 56.1(3) . .
O3A C2A C1 C2B -157.8(4) . .
O3B C2B C1 O2 -46.6(5) . .
O3B C2B C1 C2A 168.9(4) . .
Ba1 O5 C4 O4 6.8(5) . .
Ba1 O5 C4 C5 -178.0(2) . .
Ba2 O4 C4 O5 -0.6(3) . .
Ba2 O4 C4 C5 -175.87(13) . .
O5 C4 C5 C18 -95.1(2) . .
O4 C4 C5 C18 80.6(2) . .
O5 C4 C5 C6 144.5(2) . .
O4 C4 C5 C6 -39.8(3) . .
O5 C4 C5 C12 25.5(3) . .
O4 C4 C5 C12 -158.8(2) . .
C18 C5 C6 C11 43.7(3) . .
C12 C5 C6 C11 -80.2(2) . .
C4 C5 C6 C11 156.0(2) . .
C18 C5 C6 C7 -142.8(2) . .
C12 C5 C6 C7 93.3(3) . .
C4 C5 C6 C7 -30.5(3) . .
C11 C6 C7 C8 -1.9(4) . .
C5 C6 C7 C8 -175.6(2) . .
C6 C7 C8 C9 0.0(4) . .
C7 C8 C9 C10 1.6(4) . .
C8 C9 C10 C11 -1.1(4) . .
C7 C6 C11 C10 2.3(3) . .
C5 C6 C11 C10 176.1(2) . .
C9 C10 C11 C6 -0.8(4) . .
C18 C5 C12 C17 -39.9(3) . .
C6 C5 C12 C17 84.3(2) . .
C4 C5 C12 C17 -153.2(2) . .
C18 C5 C12 C13 146.4(2) . .
C6 C5 C12 C13 -89.4(2) . .
C4 C5 C12 C13 33.1(3) . .
C17 C12 C13 C14 1.3(3) . .
C5 C12 C13 C14 175.2(2) . .
C12 C13 C14 C15 -1.0(4) . .
C13 C14 C15 C16 0.2(4) . .
C14 C15 C16 C17 0.2(4) . .
C13 C12 C17 C16 -0.8(3) . .
C5 C12 C17 C16 -174.8(2) . .
C15 C16 C17 C12 0.1(4) . .
C6 C5 C18 C23 -158.0(2) . .
C12 C5 C18 C23 -38.3(3) . .
C4 C5 C18 C23 82.9(2) . .
C6 C5 C18 C19 31.7(3) . .
C12 C5 C18 C19 151.4(2) . .
C4 C5 C18 C19 -87.4(2) . .
C23 C18 C19 C20 1.8(4) . .
C5 C18 C19 C20 172.4(2) . .
C18 C19 C20 C21 -0.7(4) . .
C19 C20 C21 C22 -0.3(4) . .
C20 C21 C22 C23 0.1(5) . .
C21 C22 C23 C18 1.1(4) . .
C19 C18 C23 C22 -2.0(4) . .
C5 C18 C23 C22 -172.7(2) . .
Ti1 O6 C24 C25A -70.4(3) 2_666 .
Ba1 O6 C24 C25A 52.6(2) . .
Ba2 O6 C24 C25A 165.36(17) . .
Ti1 O6 C24 C25B 72.4(3) 2_666 .
Ba1 O6 C24 C25B -164.6(3) . .
Ba2 O6 C24 C25B -51.8(3) . .
O7A C25A C24 O6 -57.1(3) . .
O7A C25A C24 C25B 163.8(3) . .
O7B C25B C24 O6 56.9(5) . .
O7B C25B C24 C25A -163.4(4) . .
Ba1 O8 C27 O9 -7.9(2) . .
Ba1 O8 C27 C28 175.51(15) . .
Ba1 O9 C27 O8 7.8(2) . .
Ba1 O9 C27 C28 -175.61(16) . .
O5 Ba1 C27 O8 3.62(14) . .
O13B Ba1 C27 O8 -81.02(15) . .
O6 Ba1 C27 O8 93.93(14) . .
O2 Ba1 C27 O8 -85.78(14) . .
O3A Ba1 C27 O8 -64.25(13) . .
O9 Ba1 C27 O8 -172.5(2) . .
O10 Ba1 C27 O8 145.35(12) . .
O12 Ba1 C27 O8 -137.22(12) . .
O11B Ba1 C27 O8 94.15(16) . .
O7A Ba1 C27 O8 71.98(13) . .
O1 Ba1 C27 O8 -178.85(9) . .
O5 Ba1 C27 O9 176.13(13) . .
O13B Ba1 C27 O9 91.49(16) . .
O6 Ba1 C27 O9 -93.55(14) . .
O8 Ba1 C27 O9 172.5(2) . .
O2 Ba1 C27 O9 86.73(16) . .
O3A Ba1 C27 O9 108.26(15) . .
O10 Ba1 C27 O9 -42.13(14) . .
O12 Ba1 C27 O9 35.29(14) . .
O11B Ba1 C27 O9 -93.34(17) . .
O7A Ba1 C27 O9 -115.50(15) . .
O1 Ba1 C27 O9 -6.34(17) . .
O8 C27 C28 C29 -168.94(18) . .
O9 C27 C28 C29 14.3(3) . .
O8 C27 C28 C41 72.2(2) . .
O9 C27 C28 C41 -104.6(2) . .
O8 C27 C28 C35 -46.5(3) . .
O9 C27 C28 C35 136.8(2) . .
C41 C28 C29 C34 -12.8(3) . .
C35 C28 C29 C34 108.3(2) . .
C27 C28 C29 C34 -128.4(2) . .
C41 C28 C29 C30 171.62(19) . .
C35 C28 C29 C30 -67.3(2) . .
C27 C28 C29 C30 56.0(2) . .
C34 C29 C30 C31 -0.5(3) . .
C28 C29 C30 C31 175.3(2) . .
C29 C30 C31 C32 0.1(4) . .
C30 C31 C32 C33 0.5(4) . .
C31 C32 C33 C34 -0.7(4) . .
C32 C33 C34 C29 0.4(3) . .
C30 C29 C34 C33 0.2(3) . .
C28 C29 C34 C33 -175.4(2) . .
C29 C28 C35 C40 -10.5(3) . .
C41 C28 C35 C40 111.1(2) . .
C27 C28 C35 C40 -132.9(2) . .
C29 C28 C35 C36 173.54(19) . .
C41 C28 C35 C36 -64.8(2) . .
C27 C28 C35 C36 51.2(3) . .
C40 C35 C36 C37 2.2(3) . .
C28 C35 C36 C37 178.4(2) . .
C35 C36 C37 C38 -1.4(4) . .
C36 C37 C38 C39 -0.4(4) . .
C37 C38 C39 C40 1.3(4) . .
C38 C39 C40 C35 -0.5(4) . .
C36 C35 C40 C39 -1.3(3) . .
C28 C35 C40 C39 -177.4(2) . .
C29 C28 C41 C46 95.5(2) . .
C35 C28 C41 C46 -25.9(3) . .
C27 C28 C41 C46 -145.94(19) . .
C29 C28 C41 C42 -81.6(2) . .
C35 C28 C41 C42 157.02(19) . .
C27 C28 C41 C42 37.0(2) . .
C46 C41 C42 C43 1.4(3) . .
C28 C41 C42 C43 178.52(19) . .
C41 C42 C43 C44 -1.0(3) . .
C42 C43 C44 C45 -0.1(4) . .
C43 C44 C45 C46 0.7(3) . .
C42 C41 C46 C45 -0.8(3) . .
C28 C41 C46 C45 -177.87(19) . .
C44 C45 C46 C41 -0.3(3) . .
Ti1 O10 C47 C48A -70.6(2) 2_666 2_666
Ba2 O10 C47 C48A 50.3(2) 2_666 2_666
Ba1 O10 C47 C48A 167.42(16) . 2_666
Ti1 O10 C47 C48B 72.1(3) 2_666 .
Ba2 O10 C47 C48B -167.1(3) 2_666 .
Ba1 O10 C47 C48B -49.9(3) . .
O11B C48B C47 O10 57.0(5) . .
O11B C48B C47 C48A -163.7(3) . 2_666
Ti1 O12 C50 C51A 75.8(3) . .
Ba2 O12 C50 C51A -47.5(2) 2_666 .
Ba1 O12 C50 C51A -162.83(18) . .
Ti1 O12 C50 C51B -70.2(3) . .
Ba2 O12 C50 C51B 166.5(2) 2_666 .
Ba1 O12 C50 C51B 51.2(3) . .
O13A C51A C50 O12 50.4(3) . .
O13A C51A C50 C51B -172.0(3) . .
O13B C51B C50 O12 -56.1(5) . .
O13B C51B C50 C51A 165.5(3) . .
Ba2 O14 C53 C54 -52.9(3) . .
C55 O15 C54 C53 167.2(2) . .
Ba2 O15 C54 C53 -34.9(2) . .
O14 C53 C54 O15 54.8(3) . .
C56B O16 C56A C57 55(3) . .
Ti1 O16 C56A C57 -169.2(4) . .
C56A O16 C56B C57 -103(4) . .
Ti1 O16 C56B C57 171.6(11) . .
O16 C56B C57 O17 168.1(8) . .
O16 C56B C57 C56A 87(4) . .
C58 O17 C57 C56B 169.1(7) . .
C58 O17 C57 C56A -176.9(3) . .
O16 C56A C57 C56B -70(3) . .
O16 C56A C57 O17 -173.4(4) . .
C64A C59A C60A C61A 0.0 . .
C65A C59A C60A C61A -178.9(4) . .
C59A C60A C61A C62A 0.0 . .
C60A C61A C62A C63A 0.0 . .
C61A C62A C63A C64A 0.0 . .
C62A C63A C64A C59A 0.0 . .
C60A C59A C64A C63A 0.0 . .
C65A C59A C64A C63A 178.9(4) . .
C64B C59B C60B C61B 0.0 . .
C65B C59B C60B C61B -178.9(9) . .
C59B C60B C61B C62B 0.0 . .
C60B C61B C62B C63B 0.0 . .
C61B C62B C63B C64B 0.0 . .
C62B C63B C64B C59B 0.0 . .
C60B C59B C64B C63B 0.0 . .
C65B C59B C64B C63B 178.9(9) . .
C71A C66A C67A C68A 0.0 . .
C72A C66A C67A C68A -177.6(3) . .
C66A C67A C68A C69A 0.0 . .
C67A C68A C69A C70A 0.0 . .
C68A C69A C70A C71A 0.0 . .
C69A C70A C71A C66A 0.0 . .
C67A C66A C71A C70A 0.0 . .
C72A C66A C71A C70A 177.6(3) . .
C71B C66B C67B C68B 0.0 . .
C72B C66B C67B C68B -179.1(8) . .
C66B C67B C68B C69B 0.0 . .
C67B C68B C69B C70B 0.0 . .
C68B C69B C70B C71B 0.0 . .
C69B C70B C71B C66B 0.0 . .
C67B C66B C71B C70B 0.0 . .
C72B C66B C71B C70B 179.0(8) . .
